data_7031232
loop_
_publ_author_name
'Yasuda, Ryoga'
'Iwasa, Kentaro'
'Niikura, Fumiya'
'Seino, Hidetake'
'Mizobe, Yasushi'

_publ_section_title
;
 A molybdenum complex bearing a tetraphosphine ligand as a precursor for
 heterobimetallic complexes.
;
_journal_issue 24
_journal_name_full 'Dalton transactions (Cambridge, England : 2003)'
_journal_page_first 9344
_journal_page_last 9355
_journal_paper_doi 10.1039/c4dt00581c
_journal_volume 43
_journal_year 2014
_chemical_formula_moiety 'C65.50 H70 Cl8 Mo P4 Ru'
_chemical_formula_sum 'C65.5 H70 Cl8 Mo P4 Ru'
_chemical_formula_weight 1461.80
_space_group_IT_number 2
_symmetry_cell_setting triclinic
_symmetry_Int_Tables_number 2
_symmetry_space_group_name_Hall '-P 1'
_symmetry_space_group_name_H-M 'P -1'
_atom_sites_solution_hydrogens geom
_atom_sites_solution_primary direct
_atom_sites_solution_secondary difmap
_cell_angle_alpha 74.520(15)
_cell_angle_beta 87.804(18)
_cell_angle_gamma 74.133(15)
_cell_formula_units_Z 4
_cell_length_a 12.172(8)
_cell_length_b 18.941(11)
_cell_length_c 30.321(19)
_cell_measurement_reflns_used 11439
_cell_measurement_temperature 113
_cell_measurement_theta_max 27.88
_cell_measurement_theta_min 3.01
_cell_volume 6476(7)
_computing_cell_refinement CrystalClear
_computing_data_collection 'CrystalClear (Rigaku Corp., 2000)'
_computing_data_reduction CrystalClear
_computing_molecular_graphics 'CrystalStructure 4.0'
_computing_publication_material 'CrystalStructure 4.0 (Rigaku, 2010)'
_computing_structure_refinement 'CRYSTALS (Carruthers, et al., 1999)'
_computing_structure_solution 'SIR92 (Altomare, et al., 1994)'
_diffrn_ambient_temperature 113
_diffrn_detector_area_resol_mean 7.314
_diffrn_measured_fraction_theta_full 0.984
_diffrn_measured_fraction_theta_max 0.984
_diffrn_measurement_device_type 'Rigaku Mercury70'
_diffrn_measurement_method \w
_diffrn_radiation_type 'Mo K\a'
_diffrn_radiation_wavelength 0.71070
_diffrn_reflns_av_R_equivalents 0.0489
_diffrn_reflns_limit_h_max 15
_diffrn_reflns_limit_h_min -15
_diffrn_reflns_limit_k_max 24
_diffrn_reflns_limit_k_min -24
_diffrn_reflns_limit_l_max 39
_diffrn_reflns_limit_l_min -39
_diffrn_reflns_number 80674
_diffrn_reflns_theta_full 27.88
_diffrn_reflns_theta_max 27.88
_diffrn_standards_number 0
_exptl_absorpt_coefficient_mu 0.895
_exptl_absorpt_correction_T_max 0.914
_exptl_absorpt_correction_T_min 0.740
_exptl_absorpt_correction_type multi-scan
_exptl_absorpt_process_details 'REQAB (Rigaku, 1998)'
_exptl_crystal_colour brown
_exptl_crystal_density_diffrn 1.499
_exptl_crystal_density_method 'not measured'
_exptl_crystal_description prism
_exptl_crystal_F_000 2980.00
_exptl_crystal_size_max 0.200
_exptl_crystal_size_mid 0.150
_exptl_crystal_size_min 0.100
_refine_diff_density_max 2.880
_refine_diff_density_min -2.140
_refine_ls_extinction_method none
_refine_ls_goodness_of_fit_ref 1.008
_refine_ls_hydrogen_treatment constr
_refine_ls_number_parameters 1629
_refine_ls_number_reflns 30349
_refine_ls_number_restraints 3
_refine_ls_R_factor_gt 0.0619
_refine_ls_shift/su_max 0.000
_refine_ls_structure_factor_coef Fsqd
_refine_ls_weighting_details 'w = 1/[0.0019Fo^2^ + 1.0000\s(Fo^2^)]/(4Fo^2^)'
_refine_ls_weighting_scheme calc
_refine_ls_wR_factor_ref 0.1816
_reflns_number_gt 19567
_reflns_number_total 30349
_reflns_threshold_expression F^2^>2.0\s(F^2^)
_cod_data_source_file c4dt00581c2.cif
_cod_data_source_block '_[CpMoCl(P4)RuCl2(C6Me6)]_2.5CH2Cl2'
_cod_original_cell_volume 6475(7)
_cod_original_formula_sum 'C65.50 H70 Cl8 Mo P4 Ru'
_cod_database_code 7031232

loop_
_symmetry_equiv_pos_site_id
_symmetry_equiv_pos_as_xyz
1 +X,+Y,+Z
2 -X,-Y,-Z

loop_
_atom_site_label
_atom_site_type_symbol
_atom_site_fract_x
_atom_site_fract_y
_atom_site_fract_z
_atom_site_U_iso_or_equiv
_atom_site_adp_type
_atom_site_occupancy
_atom_site_symmetry_multiplicity
_atom_site_calc_flag
_atom_site_refinement_flags
Ru(1) Ru 0.39910(3) -0.11344(2) 0.810210(10) 0.01767(10) Uani 1.0 2 d .
Ru(2) Ru 0.37212(4) 0.40784(2) 0.308010(10) 0.01923(11) Uani 1.0 2 d .
Mo(1) Mo 0.15190(3) 0.27494(2) 0.918680(10) 0.01428(10) Uani 1.0 2 d .
Mo(2) Mo 0.14847(3) 0.78105(2) 0.430020(10) 0.01721(11) Uani 1.0 2 d .
Cl(1) Cl 0.20626(10) 0.29847(7) 0.83522(4) 0.0206(3) Uani 1.0 2 d .
Cl(2) Cl 0.47681(11) -0.14178(7) 0.88726(4) 0.0233(3) Uani 1.0 2 d .
Cl(3) Cl 0.21229(11) -0.10531(7) 0.84307(4) 0.0242(3) Uani 1.0 2 d .
Cl(4) Cl 0.19284(10) 0.81871(7) 0.34539(4) 0.0259(3) Uani 1.0 2 d .
Cl(5) Cl 0.46228(11) 0.37537(7) 0.38302(4) 0.0250(3) Uani 1.0 2 d .
Cl(6) Cl 0.19318(11) 0.41547(8) 0.34671(4) 0.0258(4) Uani 1.0 2 d .
Cl(7) Cl 0.96939(18) -0.19945(13) 0.76226(8) 0.0698(7) Uani 1.0 2 d .
Cl(8) Cl 0.91887(19) -0.03199(13) 0.73368(9) 0.0729(8) Uani 1.0 2 d .
Cl(9) Cl 0.7051(2) 0.72966(16) 0.48681(9) 0.0516(8) Uani 0.8250 2 d .
Cl(10) Cl 0.7644(13) 0.6876(9) 0.5130(5) 0.067(5) Uani 0.1750 2 d .
Cl(11) Cl 0.6385(5) 0.8222(3) 0.5471(3) 0.097(2) Uani 0.5750 2 d .
Cl(12) Cl 0.7314(9) 0.7883(4) 0.56120(17) 0.103(3) Uani 0.4250 2 d .
Cl(13) Cl 0.7048(4) 0.2330(3) 0.98797(12) 0.0533(12) Uani 0.7000 2 d .
Cl(14) Cl 0.7460(10) 0.2000(6) 1.0053(4) 0.065(4) Uani 0.3000 2 d .
Cl(15) Cl 0.6347(4) 0.3350(3) 1.04081(17) 0.0774(14) Uani 0.7000 2 d .
Cl(16) Cl 0.6960(11) 0.3171(6) 1.0575(3) 0.080(4) Uani 0.3000 2 d .
Cl(17) Cl 0.5808(6) 1.0175(4) 0.4427(3) 0.098(2) Uani 0.5750 2 d .
Cl(18) Cl 0.7834(7) 1.0600(4) 0.4140(4) 0.099(3) Uani 0.5750 2 d .
Cl(19) Cl 0.5067(7) 1.0348(5) 0.4349(3) 0.085(3) Uani 0.4250 2 d .
Cl(20) Cl 0.7393(9) 1.0422(8) 0.4189(3) 0.100(4) Uani 0.4250 2 d .
Cl(21) Cl 0.5865(3) 0.50450(17) 0.93926(10) 0.0777(9) Uani 0.8500 2 d .
Cl(22) Cl 0.8009(4) 0.5434(2) 0.93776(17) 0.1170(16) Uani 0.8500 2 d .
Cl(23) Cl 0.6187(16) 0.5303(12) 0.9543(7) 0.089(6) Uiso 0.1500 2 d .
Cl(24) Cl 0.8127(19) 0.5636(15) 0.9041(9) 0.114(8) Uiso 0.1500 2 d .
P(1) P 0.30152(11) 0.33902(7) 0.91880(4) 0.0184(3) Uani 1.0 2 d .
P(2) P 0.25164(10) 0.20839(7) 0.99032(4) 0.0147(3) Uani 1.0 2 d .
P(3) P 0.20296(10) 0.14270(7) 0.91490(4) 0.0126(3) Uani 1.0 2 d .
P(4) P 0.36424(10) 0.01703(7) 0.80845(4) 0.0145(3) Uani 1.0 2 d .
P(5) P 0.29971(11) 0.84273(7) 0.43237(5) 0.0209(4) Uani 1.0 2 d .
P(6) P 0.25473(10) 0.70597(7) 0.49926(4) 0.0159(3) Uani 1.0 2 d .
P(7) P 0.19693(10) 0.65246(7) 0.41963(4) 0.0152(3) Uani 1.0 2 d .
P(8) P 0.34814(10) 0.53622(7) 0.30838(4) 0.0165(3) Uani 1.0 2 d .
C(1) C 0.3495(5) 0.3284(3) 0.97761(17) 0.0231(14) Uani 1.0 2 d .
C(2) C 0.3740(4) 0.2428(3) 1.00254(17) 0.0203(13) Uani 1.0 2 d .
C(3) C 0.3117(4) 0.1058(3) 0.99935(15) 0.0144(11) Uani 1.0 2 d .
C(4) C 0.3764(4) 0.0583(3) 1.03946(16) 0.0182(12) Uani 1.0 2 d .
C(5) C 0.4078(4) -0.0202(3) 1.04686(16) 0.0199(12) Uani 1.0 2 d .
C(6) C 0.3730(4) -0.0528(3) 1.01512(16) 0.0178(12) Uani 1.0 2 d .
C(7) C 0.3087(4) -0.0060(3) 0.97525(15) 0.0141(11) Uani 1.0 2 d .
C(8) C 0.2811(4) 0.0733(3) 0.96667(15) 0.0127(11) Uani 1.0 2 d .
C(9) C 0.2873(4) 0.1172(3) 0.86631(15) 0.0157(12) Uani 1.0 2 d .
C(10) C 0.3196(4) 0.0340(3) 0.86472(15) 0.0151(11) Uani 1.0 2 d .
C(11) C 0.4429(4) 0.3104(3) 0.89401(17) 0.0211(12) Uani 1.0 2 d .
C(12) C 0.4791(5) 0.2393(3) 0.88596(18) 0.0255(14) Uani 1.0 2 d .
C(13) C 0.5908(5) 0.2125(4) 0.8723(2) 0.0324(16) Uani 1.0 2 d .
C(14) C 0.6658(5) 0.2574(4) 0.86700(19) 0.0310(15) Uani 1.0 2 d .
C(15) C 0.6307(5) 0.3285(4) 0.8743(3) 0.0383(17) Uani 1.0 2 d .
C(16) C 0.5202(5) 0.3559(4) 0.8874(3) 0.0337(16) Uani 1.0 2 d .
C(17) C 0.2559(5) 0.4429(3) 0.8933(2) 0.0272(14) Uani 1.0 2 d .
C(18) C 0.2267(6) 0.4699(4) 0.8461(3) 0.0401(18) Uani 1.0 2 d .
C(19) C 0.1755(6) 0.5484(4) 0.8259(3) 0.0458(19) Uani 1.0 2 d .
C(20) C 0.1572(6) 0.5984(4) 0.8521(3) 0.046(2) Uani 1.0 2 d .
C(21) C 0.1869(8) 0.5727(4) 0.8975(3) 0.072(3) Uani 1.0 2 d .
C(22) C 0.2351(8) 0.4941(4) 0.9190(3) 0.061(3) Uani 1.0 2 d .
C(23) C 0.1668(5) 0.2073(3) 1.04254(17) 0.0219(13) Uani 1.0 2 d .
C(24) C 0.1536(5) 0.2656(4) 1.06456(19) 0.0301(15) Uani 1.0 2 d .
C(25) C 0.0779(6) 0.2698(4) 1.1002(3) 0.044(2) Uani 1.0 2 d .
C(26) C 0.0165(6) 0.2171(5) 1.1141(3) 0.051(3) Uani 1.0 2 d .
C(27) C 0.0301(5) 0.1569(4) 1.0935(2) 0.0328(16) Uani 1.0 2 d .
C(28) C 0.1061(5) 0.1526(3) 1.05859(17) 0.0241(14) Uani 1.0 2 d .
C(29) C 0.0799(4) 0.1053(3) 0.91138(16) 0.0152(11) Uani 1.0 2 d .
C(30) C 0.0156(4) 0.0886(3) 0.94994(17) 0.0204(13) Uani 1.0 2 d .
C(31) C -0.0840(5) 0.0670(3) 0.94845(18) 0.0231(13) Uani 1.0 2 d .
C(32) C -0.1208(4) 0.0591(3) 0.90751(18) 0.0235(13) Uani 1.0 2 d .
C(33) C -0.0583(5) 0.0741(3) 0.86827(18) 0.0257(14) Uani 1.0 2 d .
C(34) C 0.0410(4) 0.0979(3) 0.87015(16) 0.0196(12) Uani 1.0 2 d .
C(35) C 0.4930(4) 0.0519(3) 0.79474(17) 0.0185(12) Uani 1.0 2 d .
C(36) C 0.5074(5) 0.1010(3) 0.75243(17) 0.0224(13) Uani 1.0 2 d .
C(37) C 0.6104(5) 0.1197(4) 0.7429(2) 0.0309(16) Uani 1.0 2 d .
C(38) C 0.6989(5) 0.0890(4) 0.7758(2) 0.0349(17) Uani 1.0 2 d .
C(39) C 0.6870(5) 0.0387(4) 0.8179(2) 0.0338(17) Uani 1.0 2 d .
C(40) C 0.5844(5) 0.0204(3) 0.82735(17) 0.0234(14) Uani 1.0 2 d .
C(41) C 0.2502(4) 0.0855(3) 0.76811(16) 0.0202(12) Uani 1.0 2 d .
C(42) C 0.1631(5) 0.0594(3) 0.75415(17) 0.0248(14) Uani 1.0 2 d .
C(43) C 0.0741(5) 0.1100(4) 0.72434(19) 0.0329(16) Uani 1.0 2 d .
C(44) C 0.0716(5) 0.1861(4) 0.70838(19) 0.0309(15) Uani 1.0 2 d .
C(45) C 0.1540(5) 0.2132(3) 0.72350(17) 0.0263(14) Uani 1.0 2 d .
C(46) C 0.2433(5) 0.1638(3) 0.75357(16) 0.0202(12) Uani 1.0 2 d .
C(47) C -0.0264(4) 0.3588(3) 0.88267(19) 0.0244(13) Uani 1.0 2 d .
C(48) C 0.0136(5) 0.3918(3) 0.91275(19) 0.0256(14) Uani 1.0 2 d .
C(49) C 0.0210(5) 0.3417(3) 0.95806(19) 0.0262(14) Uani 1.0 2 d .
C(50) C -0.0157(4) 0.2783(3) 0.95394(19) 0.0246(13) Uani 1.0 2 d .
C(51) C -0.0433(4) 0.2881(3) 0.90761(19) 0.0258(14) Uani 1.0 2 d .
C(52) C 0.3826(6) -0.2150(3) 0.78764(19) 0.0301(16) Uani 1.0 2 d .
C(53) C 0.4915(6) -0.2352(3) 0.80854(19) 0.0325(16) Uani 1.0 2 d .
C(54) C 0.5655(6) -0.1860(4) 0.7954(2) 0.0366(17) Uani 1.0 2 d .
C(55) C 0.5327(6) -0.1205(4) 0.7572(2) 0.0345(17) Uani 1.0 2 d .
C(56) C 0.4224(6) -0.0985(4) 0.73587(17) 0.0313(16) Uani 1.0 2 d .
C(57) C 0.3461(6) -0.1455(4) 0.75139(19) 0.0313(16) Uani 1.0 2 d .
C(58) C 0.2998(7) -0.2621(4) 0.8053(3) 0.047(2) Uani 1.0 2 d .
C(59) C 0.5279(7) -0.3060(4) 0.8475(3) 0.055(3) Uani 1.0 2 d .
C(60) C 0.6808(6) -0.2057(5) 0.8208(3) 0.059(3) Uani 1.0 2 d .
C(61) C 0.6219(8) -0.0775(5) 0.7389(3) 0.071(3) Uani 1.0 2 d .
C(62) C 0.3906(7) -0.0280(4) 0.6957(2) 0.048(2) Uani 1.0 2 d .
C(63) C 0.2284(7) -0.1261(5) 0.7287(3) 0.055(3) Uani 1.0 2 d .
C(64) C 0.9476(8) -0.1106(5) 0.7815(3) 0.068(3) Uani 1.0 2 d .
C(65) C 0.7278(8) 0.7190(6) 0.5462(3) 0.081(4) Uani 1.0 2 d .
C(66) C 0.7211(7) 0.2362(4) 1.0480(3) 0.050(2) Uani 1.0 2 d .
C(67) C 0.7242(15) 0.9798(10) 0.4370(7) 0.059(4) Uiso 0.5750 2 d .
C(68) C 0.668(3) 0.9759(18) 0.4512(11) 0.097(9) Uiso 0.4250 2 d .
C(69) C 0.7384(9) 0.4659(7) 0.9473(5) 0.066(4) Uani 0.8500 2 d .
C(70) C 0.762(3) 0.4910(14) 0.9423(18) 0.045(15) Uiso 0.1500 2 d .
C(71) C 0.3585(5) 0.8204(3) 0.49142(18) 0.0240(14) Uani 1.0 2 d .
C(72) C 0.3815(4) 0.7343(3) 0.51173(17) 0.0210(13) Uani 1.0 2 d .
C(73) C 0.3109(4) 0.6039(3) 0.50390(16) 0.0168(12) Uani 1.0 2 d .
C(74) C 0.3776(4) 0.5536(3) 0.54137(16) 0.0189(12) Uani 1.0 2 d .
C(75) C 0.4086(4) 0.4757(3) 0.54549(16) 0.0187(12) Uani 1.0 2 d .
C(76) C 0.3692(4) 0.4489(3) 0.51265(17) 0.0203(12) Uani 1.0 2 d .
C(77) C 0.3034(4) 0.4995(3) 0.47462(16) 0.0180(12) Uani 1.0 2 d .
C(78) C 0.2762(4) 0.5777(3) 0.46896(15) 0.0159(11) Uani 1.0 2 d .
C(79) C 0.2787(4) 0.6334(3) 0.36886(16) 0.0186(12) Uani 1.0 2 d .
C(80) C 0.3097(4) 0.5512(3) 0.36538(16) 0.0184(12) Uani 1.0 2 d .
C(81) C 0.4333(4) 0.8206(3) 0.40164(17) 0.0218(13) Uani 1.0 2 d .
C(82) C 0.4708(5) 0.7487(4) 0.39347(19) 0.0281(15) Uani 1.0 2 d .
C(83) C 0.5782(5) 0.7237(4) 0.3763(2) 0.0333(16) Uani 1.0 2 d .
C(84) C 0.6510(5) 0.7702(4) 0.3683(2) 0.0347(16) Uani 1.0 2 d .
C(85) C 0.6132(5) 0.8422(4) 0.3752(3) 0.0410(18) Uani 1.0 2 d .
C(86) C 0.5060(5) 0.8677(4) 0.3919(3) 0.0343(16) Uani 1.0 2 d .
C(87) C 0.2542(5) 0.9471(4) 0.4157(3) 0.0338(16) Uani 1.0 2 d .
C(88) C 0.2377(6) 0.9877(4) 0.3702(3) 0.050(2) Uani 1.0 2 d .
C(89) C 0.1896(7) 1.0669(5) 0.3576(3) 0.067(3) Uani 1.0 2 d .
C(90) C 0.1583(7) 1.1056(4) 0.3921(3) 0.059(3) Uani 1.0 2 d .
C(91) C 0.1699(8) 1.0659(5) 0.4362(4) 0.069(3) Uani 1.0 2 d .
C(92) C 0.2181(7) 0.9874(4) 0.4485(3) 0.056(3) Uani 1.0 2 d .
C(93) C 0.1805(5) 0.6985(3) 0.55429(17) 0.0238(13) Uani 1.0 2 d .
C(94) C 0.1754(5) 0.7513(4) 0.57983(19) 0.0318(16) Uani 1.0 2 d .
C(95) C 0.1133(6) 0.7476(4) 0.6194(2) 0.0431(18) Uani 1.0 2 d .
C(96) C 0.0541(6) 0.6936(5) 0.6338(3) 0.049(2) Uani 1.0 2 d .
C(97) C 0.0586(5) 0.6404(4) 0.6091(2) 0.0389(17) Uani 1.0 2 d .
C(98) C 0.1204(5) 0.6430(4) 0.56934(19) 0.0284(15) Uani 1.0 2 d .
C(99) C 0.0732(4) 0.6166(3) 0.41406(16) 0.0183(12) Uani 1.0 2 d .
C(100) C 0.0126(5) 0.5938(3) 0.45334(18) 0.0239(13) Uani 1.0 2 d .
C(101) C -0.0866(5) 0.5709(4) 0.45019(19) 0.0275(14) Uani 1.0 2 d .
C(102) C -0.1264(5) 0.5715(3) 0.4082(2) 0.0276(14) Uani 1.0 2 d .
C(103) C -0.0683(5) 0.5941(3) 0.36879(19) 0.0269(14) Uani 1.0 2 d .
C(104) C 0.0297(4) 0.6178(3) 0.37140(17) 0.0212(13) Uani 1.0 2 d .
C(105) C 0.4776(4) 0.5683(3) 0.29469(16) 0.0184(12) Uani 1.0 2 d .
C(106) C 0.4933(5) 0.6197(3) 0.25389(18) 0.0228(13) Uani 1.0 2 d .
C(107) C 0.5980(5) 0.6363(4) 0.24453(19) 0.0301(15) Uani 1.0 2 d .
C(108) C 0.6891(5) 0.6024(4) 0.2756(2) 0.0361(17) Uani 1.0 2 d .
C(109) C 0.6773(5) 0.5489(4) 0.3164(2) 0.0325(16) Uani 1.0 2 d .
C(110) C 0.5727(5) 0.5329(3) 0.32590(17) 0.0242(14) Uani 1.0 2 d .
C(111) C 0.2332(4) 0.6066(3) 0.27073(15) 0.0184(12) Uani 1.0 2 d .
C(112) C 0.1419(4) 0.5826(3) 0.25976(16) 0.0224(13) Uani 1.0 2 d .
C(113) C 0.0479(5) 0.6347(4) 0.23322(18) 0.0289(15) Uani 1.0 2 d .
C(114) C 0.0454(5) 0.7100(4) 0.21676(18) 0.0311(15) Uani 1.0 2 d .
C(115) C 0.1350(5) 0.7359(4) 0.22851(18) 0.0279(14) Uani 1.0 2 d .
C(116) C 0.2273(5) 0.6849(3) 0.25600(16) 0.0216(13) Uani 1.0 2 d .
C(117) C -0.0344(5) 0.8654(3) 0.3990(2) 0.0289(14) Uani 1.0 2 d .
C(118) C 0.0113(5) 0.8959(3) 0.4297(2) 0.0299(15) Uani 1.0 2 d .
C(119) C 0.0221(5) 0.8422(4) 0.47391(19) 0.0301(15) Uani 1.0 2 d .
C(120) C -0.0146(5) 0.7781(4) 0.4694(2) 0.0308(15) Uani 1.0 2 d .
C(121) C -0.0498(5) 0.7950(4) 0.4224(2) 0.0296(15) Uani 1.0 2 d .
C(122) C 0.3559(6) 0.3030(4) 0.28914(19) 0.0336(17) Uani 1.0 2 d .
C(123) C 0.4695(6) 0.2908(4) 0.30362(19) 0.0370(17) Uani 1.0 2 d .
C(124) C 0.5330(5) 0.3463(4) 0.28350(19) 0.0323(16) Uani 1.0 2 d .
C(125) C 0.4811(6) 0.4100(4) 0.24714(18) 0.0337(17) Uani 1.0 2 d .
C(126) C 0.3629(5) 0.4224(3) 0.23186(17) 0.0275(14) Uani 1.0 2 d .
C(127) C 0.3008(6) 0.3709(4) 0.25470(19) 0.0312(16) Uani 1.0 2 d .
C(128) C 0.2860(7) 0.2481(4) 0.3111(3) 0.052(3) Uani 1.0 2 d .
C(129) C 0.5283(8) 0.2208(4) 0.3427(3) 0.059(3) Uani 1.0 2 d .
C(130) C 0.6502(6) 0.3334(5) 0.3013(3) 0.056(3) Uani 1.0 2 d .
C(131) C 0.5503(7) 0.4617(5) 0.2211(3) 0.052(3) Uani 1.0 2 d .
C(132) C 0.3127(7) 0.4891(4) 0.1914(2) 0.051(2) Uani 1.0 2 d .
C(133) C 0.1775(6) 0.3850(5) 0.2409(3) 0.049(3) Uani 1.0 2 d .
H(1) H 0.4168 0.3446 0.9773 0.0297 Uiso 1.0 2 calc R
H(2) H 0.2913 0.3575 0.9924 0.0299 Uiso 1.0 2 calc R
H(3) H 0.3823 0.2357 1.0346 0.0256 Uiso 1.0 2 calc R
H(4) H 0.4423 0.2152 0.9918 0.0256 Uiso 1.0 2 calc R
H(5) H 0.3983 0.0802 1.0613 0.0223 Uiso 1.0 2 calc R
H(6) H 0.4528 -0.0520 1.0734 0.0217 Uiso 1.0 2 calc R
H(7) H 0.3929 -0.1066 1.0206 0.0204 Uiso 1.0 2 calc R
H(8) H 0.2841 -0.0282 0.9542 0.0166 Uiso 1.0 2 calc R
H(9) H 0.2442 0.1467 0.8389 0.0194 Uiso 1.0 2 calc R
H(10) H 0.3565 0.1311 0.8668 0.0195 Uiso 1.0 2 calc R
H(11) H 0.2551 0.0150 0.8733 0.0177 Uiso 1.0 2 calc R
H(12) H 0.3810 0.0064 0.8863 0.0178 Uiso 1.0 2 calc R
H(13) H 0.4279 0.2084 0.8897 0.0316 Uiso 1.0 2 calc R
H(14) H 0.6150 0.1636 0.8667 0.0399 Uiso 1.0 2 calc R
H(15) H 0.7417 0.2389 0.8582 0.0324 Uiso 1.0 2 calc R
H(16) H 0.6825 0.3591 0.8706 0.0442 Uiso 1.0 2 calc R
H(17) H 0.4961 0.4056 0.8918 0.0384 Uiso 1.0 2 calc R
H(18) H 0.2414 0.4352 0.8277 0.0444 Uiso 1.0 2 calc R
H(19) H 0.1540 0.5660 0.7942 0.0486 Uiso 1.0 2 calc R
H(20) H 0.1235 0.6512 0.8387 0.0520 Uiso 1.0 2 calc R
H(21) H 0.1754 0.6083 0.9153 0.0841 Uiso 1.0 2 calc R
H(22) H 0.2525 0.4773 0.9510 0.0722 Uiso 1.0 2 calc R
H(23) H 0.1960 0.3021 1.0552 0.0378 Uiso 1.0 2 calc R
H(24) H 0.0689 0.3093 1.1150 0.0584 Uiso 1.0 2 calc R
H(25) H -0.0361 0.2214 1.1379 0.0646 Uiso 1.0 2 calc R
H(26) H -0.0117 0.1202 1.1034 0.0405 Uiso 1.0 2 calc R
H(27) H 0.1176 0.1114 1.0451 0.0295 Uiso 1.0 2 calc R
H(28) H 0.0410 0.0923 0.9783 0.0247 Uiso 1.0 2 calc R
H(29) H -0.1268 0.0575 0.9752 0.0279 Uiso 1.0 2 calc R
H(30) H -0.1883 0.0436 0.9063 0.0280 Uiso 1.0 2 calc R
H(31) H -0.0826 0.0683 0.8404 0.0315 Uiso 1.0 2 calc R
H(32) H 0.0824 0.1091 0.8432 0.0242 Uiso 1.0 2 calc R
H(33) H 0.4462 0.1216 0.7301 0.0274 Uiso 1.0 2 calc R
H(34) H 0.6198 0.1530 0.7143 0.0388 Uiso 1.0 2 calc R
H(35) H 0.7689 0.1023 0.7697 0.0484 Uiso 1.0 2 calc R
H(36) H 0.7491 0.0172 0.8398 0.0424 Uiso 1.0 2 calc R
H(37) H 0.5757 -0.0134 0.8559 0.0293 Uiso 1.0 2 calc R
H(38) H 0.1649 0.0072 0.7650 0.0291 Uiso 1.0 2 calc R
H(39) H 0.0154 0.0922 0.7150 0.0390 Uiso 1.0 2 calc R
H(40) H 0.0131 0.2200 0.6870 0.0337 Uiso 1.0 2 calc R
H(41) H 0.1498 0.2659 0.7133 0.0291 Uiso 1.0 2 calc R
H(42) H 0.2989 0.1828 0.7642 0.0234 Uiso 1.0 2 calc R
H(43) H -0.0400 0.3805 0.8506 0.0275 Uiso 1.0 2 calc R
H(44) H 0.0325 0.4389 0.9046 0.0298 Uiso 1.0 2 calc R
H(45) H 0.0455 0.3494 0.9854 0.0306 Uiso 1.0 2 calc R
H(46) H -0.0207 0.2361 0.9785 0.0274 Uiso 1.0 2 calc R
H(47) H -0.0686 0.2538 0.8954 0.0307 Uiso 1.0 2 calc R
H(48) H 0.3385 -0.3145 0.8101 0.0624 Uiso 1.0 2 calc R
H(49) H 0.2709 -0.2530 0.8334 0.0623 Uiso 1.0 2 calc R
H(50) H 0.2384 -0.2483 0.7835 0.0624 Uiso 1.0 2 calc R
H(51) H 0.5471 -0.2930 0.8738 0.0606 Uiso 1.0 2 calc R
H(52) H 0.5926 -0.3407 0.8393 0.0608 Uiso 1.0 2 calc R
H(53) H 0.4669 -0.3291 0.8541 0.0608 Uiso 1.0 2 calc R
H(54) H 0.7040 -0.1605 0.8173 0.0716 Uiso 1.0 2 calc R
H(55) H 0.7363 -0.2406 0.8084 0.0716 Uiso 1.0 2 calc R
H(56) H 0.6737 -0.2281 0.8524 0.0717 Uiso 1.0 2 calc R
H(57) H 0.6083 -0.0338 0.7501 0.1008 Uiso 1.0 2 calc R
H(58) H 0.6162 -0.0623 0.7063 0.1008 Uiso 1.0 2 calc R
H(59) H 0.6962 -0.1098 0.7487 0.1008 Uiso 1.0 2 calc R
H(60) H 0.3109 -0.0145 0.6888 0.0584 Uiso 1.0 2 calc R
H(61) H 0.4316 -0.0382 0.6698 0.0585 Uiso 1.0 2 calc R
H(62) H 0.4096 0.0128 0.7033 0.0586 Uiso 1.0 2 calc R
H(63) H 0.2182 -0.1700 0.7218 0.0688 Uiso 1.0 2 calc R
H(64) H 0.1709 -0.1095 0.7486 0.0687 Uiso 1.0 2 calc R
H(65) H 0.2230 -0.0867 0.7011 0.0689 Uiso 1.0 2 calc R
H(69) H 0.8849 -0.1061 0.8012 0.0838 Uiso 1.0 2 calc R
H(70) H 1.0146 -0.1128 0.7975 0.0838 Uiso 1.0 2 calc R
H(71) H 0.4277 0.8346 0.4909 0.0322 Uiso 1.0 2 calc R
H(72) H 0.3050 0.8469 0.5091 0.0319 Uiso 1.0 2 calc R
H(73) H 0.3947 0.7219 0.5439 0.0255 Uiso 1.0 2 calc R
H(74) H 0.4465 0.7084 0.4984 0.0255 Uiso 1.0 2 calc R
H(75) H 0.4023 0.5725 0.5642 0.0217 Uiso 1.0 2 calc R
H(76) H 0.4562 0.4412 0.5706 0.0210 Uiso 1.0 2 calc R
H(77) H 0.3871 0.3957 0.5160 0.0233 Uiso 1.0 2 calc R
H(78) H 0.2769 0.4803 0.4524 0.0220 Uiso 1.0 2 calc R
H(79) H 0.2341 0.6648 0.3422 0.0239 Uiso 1.0 2 calc R
H(80) H 0.3479 0.6472 0.3696 0.0237 Uiso 1.0 2 calc R
H(81) H 0.2458 0.5319 0.3747 0.0236 Uiso 1.0 2 calc R
H(82) H 0.3730 0.5229 0.3859 0.0236 Uiso 1.0 2 calc R
H(83) H 0.4219 0.7160 0.3998 0.0350 Uiso 1.0 2 calc R
H(84) H 0.6013 0.6753 0.3701 0.0393 Uiso 1.0 2 calc R
H(85) H 0.7260 0.7530 0.3582 0.0380 Uiso 1.0 2 calc R
H(86) H 0.6618 0.8750 0.3683 0.0451 Uiso 1.0 2 calc R
H(87) H 0.4824 0.9171 0.3967 0.0398 Uiso 1.0 2 calc R
H(88) H 0.2595 0.9616 0.3471 0.0531 Uiso 1.0 2 calc R
H(89) H 0.1780 1.0942 0.3261 0.0681 Uiso 1.0 2 calc R
H(90) H 0.1293 1.1595 0.3840 0.0646 Uiso 1.0 2 calc R
H(91) H 0.1452 1.0915 0.4594 0.0791 Uiso 1.0 2 calc R
H(92) H 0.2266 0.9604 0.4800 0.0635 Uiso 1.0 2 calc R
H(93) H 0.2146 0.7896 0.5700 0.0378 Uiso 1.0 2 calc R
H(94) H 0.1116 0.7829 0.6368 0.0483 Uiso 1.0 2 calc R
H(95) H 0.0103 0.6926 0.6604 0.0539 Uiso 1.0 2 calc R
H(96) H 0.0193 0.6023 0.6194 0.0425 Uiso 1.0 2 calc R
H(97) H 0.1221 0.6072 0.5524 0.0344 Uiso 1.0 2 calc R
H(98) H 0.0393 0.5938 0.4824 0.0287 Uiso 1.0 2 calc R
H(99) H -0.1262 0.5552 0.4770 0.0327 Uiso 1.0 2 calc R
H(100) H -0.1939 0.5564 0.4061 0.0330 Uiso 1.0 2 calc R
H(101) H -0.0954 0.5935 0.3400 0.0323 Uiso 1.0 2 calc R
H(102) H 0.0673 0.6348 0.3442 0.0256 Uiso 1.0 2 calc R
H(103) H 0.4314 0.6439 0.2321 0.0280 Uiso 1.0 2 calc R
H(104) H 0.6066 0.6713 0.2165 0.0371 Uiso 1.0 2 calc R
H(105) H 0.7596 0.6150 0.2694 0.0459 Uiso 1.0 2 calc R
H(106) H 0.7405 0.5239 0.3375 0.0407 Uiso 1.0 2 calc R
H(107) H 0.5649 0.4975 0.3539 0.0294 Uiso 1.0 2 calc R
H(108) H 0.1432 0.5304 0.2704 0.0260 Uiso 1.0 2 calc R
H(109) H -0.0146 0.6178 0.2265 0.0341 Uiso 1.0 2 calc R
H(110) H -0.0167 0.7446 0.1974 0.0336 Uiso 1.0 2 calc R
H(111) H 0.1324 0.7882 0.2177 0.0312 Uiso 1.0 2 calc R
H(112) H 0.2864 0.7029 0.2648 0.0252 Uiso 1.0 2 calc R
H(113) H -0.0518 0.8893 0.3674 0.0317 Uiso 1.0 2 calc R
H(114) H 0.0311 0.9428 0.4224 0.0329 Uiso 1.0 2 calc R
H(115) H 0.0488 0.8478 0.5015 0.0337 Uiso 1.0 2 calc R
H(116) H -0.0152 0.7335 0.4929 0.0352 Uiso 1.0 2 calc R
H(117) H -0.0791 0.7633 0.4093 0.0341 Uiso 1.0 2 calc R
H(118) H 0.3347 0.2029 0.3302 0.0692 Uiso 1.0 2 calc R
H(119) H 0.2291 0.2714 0.3290 0.0692 Uiso 1.0 2 calc R
H(120) H 0.2505 0.2358 0.2879 0.0691 Uiso 1.0 2 calc R
H(121) H 0.6083 0.2147 0.3429 0.0653 Uiso 1.0 2 calc R
H(122) H 0.4991 0.2280 0.3711 0.0652 Uiso 1.0 2 calc R
H(123) H 0.5135 0.1765 0.3380 0.0651 Uiso 1.0 2 calc R
H(124) H 0.6665 0.3809 0.2972 0.0678 Uiso 1.0 2 calc R
H(125) H 0.6562 0.3075 0.3330 0.0676 Uiso 1.0 2 calc R
H(126) H 0.7032 0.3034 0.2852 0.0677 Uiso 1.0 2 calc R
H(127) H 0.6259 0.4447 0.2340 0.0697 Uiso 1.0 2 calc R
H(128) H 0.5161 0.5122 0.2230 0.0699 Uiso 1.0 2 calc R
H(129) H 0.5523 0.4607 0.1899 0.0698 Uiso 1.0 2 calc R
H(130) H 0.3670 0.4918 0.1680 0.0560 Uiso 1.0 2 calc R
H(131) H 0.2458 0.4823 0.1799 0.0560 Uiso 1.0 2 calc R
H(132) H 0.2937 0.5349 0.2007 0.0559 Uiso 1.0 2 calc R
H(133) H 0.1488 0.4360 0.2229 0.0635 Uiso 1.0 2 calc R
H(134) H 0.1712 0.3511 0.2236 0.0636 Uiso 1.0 2 calc R
H(135) H 0.1346 0.3768 0.2677 0.0636 Uiso 1.0 2 calc R

loop_
_atom_site_aniso_label
_atom_site_aniso_U_11
_atom_site_aniso_U_22
_atom_site_aniso_U_33
_atom_site_aniso_U_12
_atom_site_aniso_U_13
_atom_site_aniso_U_23
Ru(1) 0.0240(2) 0.0187(2) 0.01272(18) -0.00871(16) 0.00411(15) -0.00581(15)
Ru(2) 0.0254(3) 0.0221(2) 0.01261(18) -0.00945(17) 0.00390(15) -0.00611(15)
Mo(1) 0.01222(19) 0.01224(19) 0.0172(2) -0.00274(15) 0.00203(15) -0.00281(15)
Mo(2) 0.0133(2) 0.0150(2) 0.0203(2) -0.00330(16) 0.00152(15) -0.00042(16)
Cl(1) 0.0190(6) 0.0211(6) 0.0172(6) -0.0056(5) 0.0006(5) 0.0024(5)
Cl(2) 0.0281(7) 0.0223(6) 0.0177(6) -0.0026(5) -0.0033(5) -0.0060(5)
Cl(3) 0.0231(6) 0.0271(7) 0.0247(7) -0.0130(5) 0.0063(5) -0.0053(5)
Cl(4) 0.0219(6) 0.0289(7) 0.0204(6) -0.0081(5) 0.0003(5) 0.0058(5)
Cl(5) 0.0298(7) 0.0268(7) 0.0167(6) -0.0059(6) -0.0024(5) -0.0044(5)
Cl(6) 0.0282(7) 0.0309(7) 0.0227(6) -0.0153(6) 0.0069(5) -0.0078(6)
Cl(7) 0.0606(13) 0.0692(14) 0.0762(15) -0.0204(11) -0.0039(11) -0.0102(12)
Cl(8) 0.0636(14) 0.0650(14) 0.0852(17) -0.0158(11) -0.0013(12) -0.0133(13)
Cl(9) 0.0550(15) 0.0631(16) 0.0507(14) -0.0341(13) 0.0170(11) -0.0224(12)
Cl(10) 0.102(11) 0.082(9) 0.066(8) -0.077(9) 0.054(8) -0.056(8)
Cl(11) 0.086(4) 0.082(4) 0.131(5) -0.013(3) -0.017(4) -0.052(4)
Cl(12) 0.224(10) 0.080(5) 0.031(3) -0.077(6) 0.018(4) -0.024(3)
Cl(13) 0.059(3) 0.079(3) 0.042(2) -0.042(2) 0.0170(15) -0.0275(18)
Cl(14) 0.089(8) 0.073(7) 0.066(7) -0.055(6) 0.044(6) -0.045(5)
Cl(15) 0.080(3) 0.0477(19) 0.106(4) -0.0068(18) -0.010(3) -0.032(3)
Cl(16) 0.148(10) 0.077(7) 0.035(4) -0.053(7) 0.023(5) -0.026(4)
Cl(17) 0.077(4) 0.117(5) 0.107(5) -0.010(4) 0.023(4) -0.063(4)
Cl(18) 0.102(6) 0.050(3) 0.129(6) 0.022(4) -0.013(5) -0.039(3)
Cl(19) 0.111(6) 0.111(6) 0.053(4) -0.063(6) 0.004(4) -0.020(4)
Cl(20) 0.076(6) 0.154(12) 0.051(4) 0.024(6) -0.013(4) -0.050(6)
Cl(21) 0.0706(18) 0.0688(18) 0.0692(18) 0.0102(15) 0.0147(15) -0.0093(15)
Cl(22) 0.117(3) 0.069(2) 0.193(5) -0.030(2) 0.071(3) -0.086(3)
P(1) 0.0172(6) 0.0134(6) 0.0240(7) -0.0044(5) 0.0017(5) -0.0038(5)
P(2) 0.0161(6) 0.0139(6) 0.0146(6) -0.0037(5) 0.0012(5) -0.0049(5)
P(3) 0.0144(6) 0.0127(6) 0.0113(6) -0.0042(5) 0.0020(5) -0.0038(5)
P(4) 0.0164(6) 0.0169(6) 0.0108(6) -0.0060(5) 0.0006(5) -0.0035(5)
P(5) 0.0182(7) 0.0137(6) 0.0289(7) -0.0041(5) 0.0035(6) -0.0032(6)
P(6) 0.0156(6) 0.0160(6) 0.0162(6) -0.0042(5) 0.0025(5) -0.0049(5)
P(7) 0.0148(6) 0.0167(6) 0.0134(6) -0.0046(5) 0.0018(5) -0.0030(5)
P(8) 0.0172(6) 0.0221(7) 0.0114(6) -0.0069(5) 0.0025(5) -0.0053(5)
C(1) 0.025(3) 0.024(3) 0.026(3) -0.012(3) 0.003(2) -0.010(3)
C(2) 0.020(3) 0.025(3) 0.019(3) -0.011(2) 0.0007(19) -0.006(2)
C(3) 0.013(3) 0.014(3) 0.015(3) -0.0028(18) 0.0036(17) -0.0024(18)
C(4) 0.021(3) 0.020(3) 0.015(3) -0.007(2) 0.0006(19) -0.0055(19)
C(5) 0.016(3) 0.021(3) 0.017(3) -0.003(2) 0.0003(19) 0.002(2)
C(6) 0.020(3) 0.012(3) 0.019(3) -0.0036(19) 0.0046(19) -0.0017(19)
C(7) 0.015(3) 0.010(2) 0.016(3) -0.0027(17) 0.0026(18) -0.0032(17)
C(8) 0.010(2) 0.013(2) 0.014(2) -0.0018(17) 0.0035(17) -0.0024(17)
C(9) 0.016(3) 0.017(3) 0.015(3) -0.0066(19) 0.0039(18) -0.0052(18)
C(10) 0.015(3) 0.013(3) 0.016(3) -0.0021(18) 0.0043(18) -0.0044(18)
C(11) 0.018(3) 0.018(3) 0.021(3) -0.001(2) -0.001(2) 0.001(2)
C(12) 0.023(3) 0.028(3) 0.028(3) -0.008(3) 0.003(3) -0.011(3)
C(13) 0.024(3) 0.041(4) 0.035(4) -0.006(3) 0.009(3) -0.018(3)
C(14) 0.017(3) 0.038(4) 0.026(3) -0.003(3) 0.002(2) 0.006(3)
C(15) 0.025(3) 0.034(4) 0.052(4) -0.016(3) 0.005(3) 0.003(3)
C(16) 0.018(3) 0.022(3) 0.056(4) -0.010(3) 0.001(3) 0.003(3)
C(17) 0.023(3) 0.014(3) 0.044(4) -0.008(2) -0.000(3) -0.003(3)
C(18) 0.050(4) 0.019(3) 0.042(4) -0.004(3) 0.009(3) 0.001(3)
C(19) 0.052(4) 0.018(3) 0.051(5) -0.003(3) 0.009(4) 0.011(3)
C(20) 0.051(4) 0.013(3) 0.066(5) -0.004(3) 0.003(4) -0.001(3)
C(21) 0.115(8) 0.022(4) 0.073(6) 0.001(4) -0.035(6) -0.019(4)
C(22) 0.101(7) 0.024(4) 0.056(5) -0.008(4) -0.028(5) -0.014(4)
C(23) 0.020(3) 0.026(3) 0.022(3) -0.006(2) 0.003(2) -0.011(3)
C(24) 0.039(4) 0.028(3) 0.028(3) -0.009(3) 0.012(3) -0.016(3)
C(25) 0.054(4) 0.047(4) 0.046(4) -0.021(4) 0.025(4) -0.034(4)
C(26) 0.054(5) 0.067(5) 0.041(4) -0.022(4) 0.036(4) -0.028(4)
C(27) 0.030(3) 0.040(4) 0.031(3) -0.014(3) 0.018(3) -0.013(3)
C(28) 0.024(3) 0.027(3) 0.023(3) -0.007(3) 0.004(2) -0.010(3)
C(29) 0.014(3) 0.014(3) 0.017(3) -0.0032(18) -0.0001(18) -0.0033(18)
C(30) 0.019(3) 0.026(3) 0.017(3) -0.008(2) 0.0016(19) -0.004(2)
C(31) 0.019(3) 0.024(3) 0.027(3) -0.012(2) 0.008(2) -0.002(3)
C(32) 0.013(3) 0.024(3) 0.033(3) -0.009(2) -0.002(2) -0.003(3)
C(33) 0.022(3) 0.035(3) 0.022(3) -0.010(3) -0.006(2) -0.007(3)
C(34) 0.020(3) 0.024(3) 0.017(3) -0.009(2) 0.0003(19) -0.005(2)
C(35) 0.020(3) 0.016(3) 0.022(3) -0.0057(19) 0.0045(19) -0.008(2)
C(36) 0.021(3) 0.026(3) 0.022(3) -0.010(3) 0.008(2) -0.006(2)
C(37) 0.030(3) 0.035(4) 0.032(3) -0.016(3) 0.013(3) -0.010(3)
C(38) 0.027(3) 0.051(4) 0.043(4) -0.029(3) 0.018(3) -0.023(3)
C(39) 0.026(3) 0.048(4) 0.032(4) -0.013(3) 0.001(3) -0.015(3)
C(40) 0.025(3) 0.030(3) 0.018(3) -0.012(3) 0.004(2) -0.007(3)
C(41) 0.020(3) 0.025(3) 0.013(3) -0.003(2) 0.0005(19) -0.004(2)
C(42) 0.026(3) 0.027(3) 0.020(3) -0.008(3) -0.004(2) -0.002(3)
C(43) 0.027(3) 0.042(4) 0.029(3) -0.010(3) -0.008(3) -0.005(3)
C(44) 0.028(3) 0.033(3) 0.024(3) -0.000(3) -0.008(3) -0.000(3)
C(45) 0.031(3) 0.023(3) 0.019(3) -0.001(3) 0.003(3) -0.003(2)
C(46) 0.021(3) 0.025(3) 0.013(3) -0.004(2) 0.0014(19) -0.004(2)
C(47) 0.015(3) 0.024(3) 0.030(3) 0.004(2) -0.003(2) -0.009(3)
C(48) 0.019(3) 0.015(3) 0.040(4) 0.001(2) -0.000(3) -0.009(3)
C(49) 0.023(3) 0.025(3) 0.029(3) 0.003(3) 0.005(3) -0.013(3)
C(50) 0.014(3) 0.022(3) 0.032(3) -0.002(2) 0.010(2) -0.002(3)
C(51) 0.012(3) 0.026(3) 0.039(4) 0.000(2) -0.002(3) -0.013(3)
C(52) 0.047(4) 0.023(3) 0.025(3) -0.012(3) 0.008(3) -0.013(3)
C(53) 0.050(4) 0.020(3) 0.027(3) -0.003(3) 0.012(3) -0.013(3)
C(54) 0.035(4) 0.042(4) 0.037(4) -0.004(3) 0.012(3) -0.027(3)
C(55) 0.047(4) 0.035(4) 0.038(4) -0.025(3) 0.027(3) -0.025(3)
C(56) 0.062(4) 0.027(3) 0.012(3) -0.018(3) 0.012(3) -0.011(3)
C(57) 0.048(4) 0.029(3) 0.022(3) -0.009(3) -0.003(3) -0.016(3)
C(58) 0.068(5) 0.037(4) 0.051(5) -0.035(4) 0.017(4) -0.018(4)
C(59) 0.083(6) 0.028(4) 0.040(4) 0.012(4) 0.001(4) -0.013(3)
C(60) 0.038(4) 0.073(6) 0.069(6) 0.003(4) 0.004(4) -0.042(5)
C(61) 0.097(7) 0.077(6) 0.077(6) -0.062(6) 0.070(6) -0.053(5)
C(62) 0.096(6) 0.032(4) 0.019(3) -0.020(4) 0.010(4) -0.007(3)
C(63) 0.067(5) 0.046(5) 0.058(5) -0.014(4) -0.020(4) -0.024(4)
C(64) 0.084(7) 0.065(6) 0.060(6) -0.031(5) -0.003(5) -0.012(5)
C(65) 0.074(7) 0.101(8) 0.046(5) -0.030(6) -0.000(5) 0.022(5)
C(66) 0.065(5) 0.045(4) 0.036(4) -0.020(4) 0.004(4) 0.001(4)
C(69) 0.062(7) 0.051(6) 0.081(8) -0.011(6) 0.012(6) -0.018(6)
C(71) 0.026(3) 0.023(3) 0.031(3) -0.014(3) 0.003(3) -0.013(3)
C(72) 0.018(3) 0.025(3) 0.021(3) -0.007(2) 0.0006(19) -0.007(2)
C(73) 0.012(3) 0.017(3) 0.018(3) -0.0028(18) 0.0026(18) 0.0000(19)
C(74) 0.021(3) 0.020(3) 0.014(3) -0.006(2) -0.0026(19) 0.0009(19)
C(75) 0.015(3) 0.021(3) 0.016(3) -0.0043(19) 0.0027(18) -0.0000(19)
C(76) 0.016(3) 0.017(3) 0.025(3) -0.0024(19) 0.002(2) -0.003(2)
C(77) 0.018(3) 0.019(3) 0.018(3) -0.0065(19) 0.0059(19) -0.0056(19)
C(78) 0.017(3) 0.018(3) 0.011(2) -0.0051(19) 0.0064(17) -0.0013(18)
C(79) 0.021(3) 0.023(3) 0.016(3) -0.012(2) 0.0031(19) -0.005(2)
C(80) 0.014(3) 0.027(3) 0.018(3) -0.009(2) 0.0063(18) -0.011(2)
C(81) 0.018(3) 0.020(3) 0.025(3) -0.007(2) 0.002(2) -0.001(2)
C(82) 0.023(3) 0.029(3) 0.036(3) -0.008(3) 0.007(3) -0.013(3)
C(83) 0.026(3) 0.033(4) 0.039(4) -0.001(3) 0.004(3) -0.015(3)
C(84) 0.023(3) 0.040(4) 0.032(3) -0.004(3) 0.010(3) 0.001(3)
C(85) 0.026(3) 0.031(4) 0.056(5) -0.011(3) 0.005(3) 0.009(3)
C(86) 0.026(3) 0.022(3) 0.051(4) -0.010(3) 0.009(3) -0.002(3)
C(87) 0.019(3) 0.024(3) 0.052(4) -0.005(3) 0.005(3) -0.003(3)
C(88) 0.048(4) 0.024(4) 0.061(5) 0.002(3) 0.018(4) 0.002(3)
C(89) 0.061(5) 0.039(5) 0.070(6) -0.006(4) 0.018(5) 0.025(4)
C(90) 0.064(5) 0.027(4) 0.070(6) 0.001(4) 0.017(5) -0.005(4)
C(91) 0.085(7) 0.030(4) 0.082(7) -0.002(4) 0.019(5) -0.018(4)
C(92) 0.068(5) 0.025(4) 0.066(6) 0.003(4) -0.000(4) -0.014(4)
C(93) 0.022(3) 0.028(3) 0.020(3) -0.002(3) 0.003(2) -0.008(3)
C(94) 0.031(3) 0.039(4) 0.025(3) -0.004(3) 0.009(3) -0.013(3)
C(95) 0.045(4) 0.045(4) 0.030(4) 0.005(3) 0.013(3) -0.015(3)
C(96) 0.040(4) 0.064(5) 0.031(4) 0.001(4) 0.021(3) -0.009(4)
C(97) 0.031(4) 0.043(4) 0.032(4) -0.006(3) 0.013(3) 0.002(3)
C(98) 0.023(3) 0.037(4) 0.026(3) -0.011(3) 0.009(3) -0.008(3)
C(99) 0.017(3) 0.021(3) 0.017(3) -0.007(2) 0.0050(19) -0.005(2)
C(100) 0.022(3) 0.029(3) 0.020(3) -0.011(3) 0.001(2) -0.002(3)
C(101) 0.016(3) 0.034(3) 0.032(3) -0.013(3) 0.009(3) -0.002(3)
C(102) 0.020(3) 0.025(3) 0.037(3) -0.009(3) -0.003(3) -0.004(3)
C(103) 0.020(3) 0.031(3) 0.030(3) -0.008(3) -0.005(3) -0.006(3)
C(104) 0.020(3) 0.021(3) 0.023(3) -0.007(2) -0.000(2) -0.005(2)
C(105) 0.018(3) 0.027(3) 0.016(3) -0.009(2) 0.0039(18) -0.013(2)
C(106) 0.021(3) 0.025(3) 0.024(3) -0.008(3) 0.006(2) -0.008(3)
C(107) 0.029(3) 0.039(4) 0.024(3) -0.019(3) 0.010(3) -0.004(3)
C(108) 0.027(3) 0.052(4) 0.036(4) -0.020(3) 0.006(3) -0.014(3)
C(109) 0.022(3) 0.050(4) 0.030(3) -0.014(3) -0.005(3) -0.013(3)
C(110) 0.027(3) 0.033(3) 0.014(3) -0.012(3) 0.001(2) -0.004(2)
C(111) 0.017(3) 0.026(3) 0.009(2) -0.003(2) -0.0011(18) -0.0034(19)
C(112) 0.020(3) 0.030(3) 0.015(3) -0.005(3) -0.0026(19) -0.004(2)
C(113) 0.024(3) 0.039(4) 0.022(3) -0.008(3) -0.004(3) -0.006(3)
C(114) 0.021(3) 0.041(4) 0.021(3) -0.000(3) -0.004(3) -0.000(3)
C(115) 0.030(3) 0.026(3) 0.021(3) -0.004(3) 0.004(3) -0.001(3)
C(116) 0.020(3) 0.030(3) 0.013(3) -0.006(3) 0.0010(19) -0.004(2)
C(117) 0.018(3) 0.023(3) 0.038(4) 0.002(3) -0.003(3) -0.003(3)
C(118) 0.020(3) 0.020(3) 0.043(4) 0.002(3) 0.000(3) -0.004(3)
C(119) 0.022(3) 0.033(3) 0.029(3) 0.002(3) 0.007(3) -0.009(3)
C(120) 0.021(3) 0.030(3) 0.038(4) -0.009(3) 0.014(3) -0.003(3)
C(121) 0.014(3) 0.028(3) 0.043(4) -0.003(3) -0.005(3) -0.004(3)
C(122) 0.056(4) 0.027(3) 0.025(3) -0.016(3) 0.008(3) -0.013(3)
C(123) 0.058(5) 0.027(3) 0.018(3) 0.004(3) 0.003(3) -0.010(3)
C(124) 0.035(4) 0.036(4) 0.026(3) -0.003(3) 0.006(3) -0.015(3)
C(125) 0.055(4) 0.037(4) 0.018(3) -0.022(3) 0.018(3) -0.015(3)
C(126) 0.040(4) 0.028(3) 0.013(3) -0.004(3) 0.005(3) -0.009(3)
C(127) 0.043(4) 0.034(4) 0.028(3) -0.016(3) 0.003(3) -0.021(3)
C(128) 0.081(6) 0.038(4) 0.054(5) -0.037(4) 0.026(4) -0.022(4)
C(129) 0.091(7) 0.038(4) 0.033(4) 0.007(4) 0.003(4) -0.012(3)
C(130) 0.039(4) 0.076(6) 0.054(5) 0.004(4) 0.004(4) -0.038(5)
C(131) 0.072(5) 0.060(5) 0.042(4) -0.039(5) 0.035(4) -0.030(4)
C(132) 0.081(6) 0.042(4) 0.017(3) -0.006(4) 0.007(4) 0.005(3)
C(133) 0.058(5) 0.058(5) 0.043(4) -0.020(4) -0.010(4) -0.025(4)

loop_
_atom_type_symbol
_atom_type_description
_atom_type_scat_dispersion_real
_atom_type_scat_dispersion_imag
_atom_type_scat_source
C C 0.0033 0.0016
;
International Tables for Crystallography
(1992, Vol. C, Tables 4.2.6.8 and 6.1.1.4)
;
H H 0.0000 0.0000
;
International Tables for Crystallography
(1992, Vol. C, Table 6.1.1.4)
;
P P 0.1023 0.0942
;
International Tables for Crystallography
(1992, Vol. C, Tables 4.2.6.8 and 6.1.1.4)
;
Cl Cl 0.1484 0.1585
;
International Tables for Crystallography
(1992, Vol. C, Tables 4.2.6.8 and 6.1.1.4)
;
Mo Mo -1.6832 0.6857
;
International Tables for Crystallography
(1992, Vol. C, Tables 4.2.6.8 and 6.1.1.4)
;
Ru Ru -1.2594 0.8363
;
International Tables for Crystallography
(1992, Vol. C, Tables 4.2.6.8 and 6.1.1.4)
;

loop_
_geom_angle_atom_site_label_1
_geom_angle_atom_site_label_2
_geom_angle_atom_site_label_3
_geom_angle
_geom_angle_publ_flag
Cl(2) Ru(1) Cl(3) 87.53(6) yes
Cl(2) Ru(1) P(4) 86.44(5) yes
Cl(2) Ru(1) C(52) 115.57(14) yes
Cl(2) Ru(1) C(53) 89.07(16) yes
Cl(2) Ru(1) C(54) 86.51(18) yes
Cl(2) Ru(1) C(55) 113.65(18) yes
Cl(2) Ru(1) C(56) 150.75(18) yes
Cl(2) Ru(1) C(57) 153.24(15) yes
Cl(3) Ru(1) P(4) 86.21(5) yes
Cl(3) Ru(1) C(52) 88.14(16) yes
Cl(3) Ru(1) C(53) 111.66(17) yes
Cl(3) Ru(1) C(54) 148.34(19) yes
Cl(3) Ru(1) C(55) 158.31(19) yes
Cl(3) Ru(1) C(56) 121.66(18) yes
Cl(3) Ru(1) C(57) 91.67(18) yes
P(4) Ru(1) C(52) 157.02(14) yes
P(4) Ru(1) C(53) 161.37(18) yes
P(4) Ru(1) C(54) 124.3(2) yes
P(4) Ru(1) C(55) 99.20(18) yes
P(4) Ru(1) C(56) 96.53(16) yes
P(4) Ru(1) C(57) 120.21(15) yes
C(52) Ru(1) C(53) 35.9(3) yes
C(52) Ru(1) C(54) 66.8(3) yes
C(52) Ru(1) C(55) 78.7(3) yes
C(52) Ru(1) C(56) 67.8(3) yes
C(52) Ru(1) C(57) 37.69(19) yes
C(53) Ru(1) C(54) 37.2(3) yes
C(53) Ru(1) C(55) 66.2(3) yes
C(53) Ru(1) C(56) 78.9(2) yes
C(53) Ru(1) C(57) 66.4(2) yes
C(54) Ru(1) C(55) 37.3(2) yes
C(54) Ru(1) C(56) 67.8(3) yes
C(54) Ru(1) C(57) 80.2(3) yes
C(55) Ru(1) C(56) 37.1(3) yes
C(55) Ru(1) C(57) 67.4(3) yes
C(56) Ru(1) C(57) 38.1(3) yes
Cl(5) Ru(2) Cl(6) 86.53(7) yes
Cl(5) Ru(2) P(8) 85.62(5) yes
Cl(5) Ru(2) C(122) 111.56(14) yes
Cl(5) Ru(2) C(123) 87.14(16) yes
Cl(5) Ru(2) C(124) 89.45(16) yes
Cl(5) Ru(2) C(125) 119.02(17) yes
Cl(5) Ru(2) C(126) 156.78(15) yes
Cl(5) Ru(2) C(127) 148.68(15) yes
Cl(6) Ru(2) P(8) 87.12(6) yes
Cl(6) Ru(2) C(122) 89.57(17) yes
Cl(6) Ru(2) C(123) 115.31(19) yes
Cl(6) Ru(2) C(124) 153.65(18) yes
Cl(6) Ru(2) C(125) 154.34(17) yes
Cl(6) Ru(2) C(126) 116.18(16) yes
Cl(6) Ru(2) C(127) 89.04(17) yes
P(8) Ru(2) C(122) 162.29(14) yes
P(8) Ru(2) C(123) 155.9(2) yes
P(8) Ru(2) C(124) 118.55(19) yes
P(8) Ru(2) C(125) 96.59(18) yes
P(8) Ru(2) C(126) 99.57(16) yes
P(8) Ru(2) C(127) 125.12(15) yes
C(122) Ru(2) C(123) 36.3(3) yes
C(122) Ru(2) C(124) 67.8(3) yes
C(122) Ru(2) C(125) 79.2(3) yes
C(122) Ru(2) C(126) 66.5(2) yes
C(122) Ru(2) C(127) 37.4(2) yes
C(123) Ru(2) C(124) 38.4(3) yes
C(123) Ru(2) C(125) 67.2(3) yes
C(123) Ru(2) C(126) 78.9(2) yes
C(123) Ru(2) C(127) 66.9(3) yes
C(124) Ru(2) C(125) 37.17(19) yes
C(124) Ru(2) C(126) 68.1(2) yes
C(124) Ru(2) C(127) 81.0(3) yes
C(125) Ru(2) C(126) 38.2(3) yes
C(125) Ru(2) C(127) 68.0(3) yes
C(126) Ru(2) C(127) 37.0(3) yes
Cl(1) Mo(1) P(1) 79.06(5) yes
Cl(1) Mo(1) P(2) 135.00(6) yes
Cl(1) Mo(1) P(3) 82.39(5) yes
Cl(1) Mo(1) C(47) 80.24(14) yes
Cl(1) Mo(1) C(48) 98.02(14) yes
Cl(1) Mo(1) C(49) 134.07(13) yes
Cl(1) Mo(1) C(50) 133.47(15) yes
Cl(1) Mo(1) C(51) 98.11(15) yes
P(1) Mo(1) P(2) 76.96(6) yes
P(1) Mo(1) P(3) 120.05(6) yes
P(1) Mo(1) C(47) 113.87(15) yes
P(1) Mo(1) C(48) 89.07(16) yes
P(1) Mo(1) C(49) 98.18(17) yes
P(1) Mo(1) C(50) 134.20(18) yes
P(1) Mo(1) C(51) 146.95(14) yes
P(2) Mo(1) P(3) 77.61(6) yes
P(2) Mo(1) C(47) 144.56(14) yes
P(2) Mo(1) C(48) 118.93(15) yes
P(2) Mo(1) C(49) 86.94(14) yes
P(2) Mo(1) C(50) 89.50(14) yes
P(2) Mo(1) C(51) 122.19(14) yes
P(3) Mo(1) C(47) 118.22(16) yes
P(3) Mo(1) C(48) 150.09(16) yes
P(3) Mo(1) C(49) 133.28(15) yes
P(3) Mo(1) C(50) 98.57(16) yes
P(3) Mo(1) C(51) 91.75(15) yes
C(47) Mo(1) C(48) 34.2(3) yes
C(47) Mo(1) C(49) 58.8(2) yes
C(47) Mo(1) C(50) 58.19(18) yes
C(47) Mo(1) C(51) 34.61(19) yes
C(48) Mo(1) C(49) 36.17(18) yes
C(48) Mo(1) C(50) 59.59(19) yes
C(48) Mo(1) C(51) 58.5(2) yes
C(49) Mo(1) C(50) 36.8(3) yes
C(49) Mo(1) C(51) 60.1(3) yes
C(50) Mo(1) C(51) 35.5(2) yes
Cl(4) Mo(2) P(5) 78.83(6) yes
Cl(4) Mo(2) P(6) 135.78(5) yes
Cl(4) Mo(2) P(7) 83.67(5) yes
Cl(4) Mo(2) C(117) 79.91(15) yes
Cl(4) Mo(2) C(118) 96.29(15) yes
Cl(4) Mo(2) C(119) 132.36(13) yes
Cl(4) Mo(2) C(120) 134.51(15) yes
Cl(4) Mo(2) C(121) 99.01(16) yes
P(5) Mo(2) P(6) 76.70(6) yes
P(5) Mo(2) P(7) 119.89(6) yes
P(5) Mo(2) C(117) 115.51(16) yes
P(5) Mo(2) C(118) 89.38(17) yes
P(5) Mo(2) C(119) 97.91(18) yes
P(5) Mo(2) C(120) 133.53(19) yes
P(5) Mo(2) C(121) 147.30(16) yes
P(6) Mo(2) P(7) 77.55(6) yes
P(6) Mo(2) C(117) 144.15(15) yes
P(6) Mo(2) C(118) 119.51(16) yes
P(6) Mo(2) C(119) 87.35(14) yes
P(6) Mo(2) C(120) 88.06(14) yes
P(6) Mo(2) C(121) 121.06(14) yes
P(7) Mo(2) C(117) 117.11(17) yes
P(7) Mo(2) C(118) 149.86(17) yes
P(7) Mo(2) C(119) 133.78(16) yes
P(7) Mo(2) C(120) 98.41(17) yes
P(7) Mo(2) C(121) 91.92(16) yes
C(117) Mo(2) C(118) 34.6(3) yes
C(117) Mo(2) C(119) 58.5(2) yes
C(117) Mo(2) C(120) 58.59(19) yes
C(117) Mo(2) C(121) 33.9(2) yes
C(118) Mo(2) C(119) 36.13(19) yes
C(118) Mo(2) C(120) 60.5(2) yes
C(118) Mo(2) C(121) 58.2(3) yes
C(119) Mo(2) C(120) 36.9(3) yes
C(119) Mo(2) C(121) 59.3(3) yes
C(120) Mo(2) C(121) 35.7(3) yes
Mo(1) P(1) C(1) 111.06(19) yes
Mo(1) P(1) C(11) 123.1(2) yes
Mo(1) P(1) C(17) 114.4(2) yes
C(1) P(1) C(11) 98.9(3) yes
C(1) P(1) C(17) 104.2(3) yes
C(11) P(1) C(17) 102.7(3) yes
Mo(1) P(2) C(2) 115.12(15) yes
Mo(1) P(2) C(3) 115.71(17) yes
Mo(1) P(2) C(23) 116.93(16) yes
C(2) P(2) C(3) 104.5(3) yes
C(2) P(2) C(23) 103.5(3) yes
C(3) P(2) C(23) 98.9(3) yes
Mo(1) P(3) C(8) 114.20(18) yes
Mo(1) P(3) C(9) 118.86(16) yes
Mo(1) P(3) C(29) 114.40(15) yes
C(8) P(3) C(9) 104.7(2) yes
C(8) P(3) C(29) 101.2(3) yes
C(9) P(3) C(29) 101.3(3) yes
Ru(1) P(4) C(10) 111.62(15) yes
Ru(1) P(4) C(35) 112.58(16) yes
Ru(1) P(4) C(41) 116.7(2) yes
C(10) P(4) C(35) 105.8(3) yes
C(10) P(4) C(41) 103.7(2) yes
C(35) P(4) C(41) 105.6(3) yes
Mo(2) P(5) C(71) 111.3(2) yes
Mo(2) P(5) C(81) 121.9(2) yes
Mo(2) P(5) C(87) 115.3(2) yes
C(71) P(5) C(81) 100.2(3) yes
C(71) P(5) C(87) 102.6(3) yes
C(81) P(5) C(87) 103.0(3) yes
Mo(2) P(6) C(72) 115.70(16) yes
Mo(2) P(6) C(73) 115.75(17) yes
Mo(2) P(6) C(93) 118.75(16) yes
C(72) P(6) C(73) 103.7(3) yes
C(72) P(6) C(93) 102.1(3) yes
C(73) P(6) C(93) 98.2(3) yes
Mo(2) P(7) C(78) 114.09(19) yes
Mo(2) P(7) C(79) 119.03(18) yes
Mo(2) P(7) C(99) 114.81(16) yes
C(78) P(7) C(79) 104.7(2) yes
C(78) P(7) C(99) 100.9(3) yes
C(79) P(7) C(99) 101.0(3) yes
Ru(2) P(8) C(80) 111.65(17) yes
Ru(2) P(8) C(105) 113.72(18) yes
Ru(2) P(8) C(111) 115.7(2) yes
C(80) P(8) C(105) 105.0(3) yes
C(80) P(8) C(111) 103.1(2) yes
C(105) P(8) C(111) 106.7(3) yes
P(1) C(1) C(2) 106.3(4) yes
P(2) C(2) C(1) 108.6(4) yes
P(2) C(3) C(4) 122.9(4) yes
P(2) C(3) C(8) 117.0(3) yes
C(4) C(3) C(8) 119.8(5) yes
C(3) C(4) C(5) 120.1(5) yes
C(4) C(5) C(6) 120.0(4) yes
C(5) C(6) C(7) 120.3(5) yes
C(6) C(7) C(8) 119.9(5) yes
P(3) C(8) C(3) 114.8(4) yes
P(3) C(8) C(7) 125.4(4) yes
C(3) C(8) C(7) 119.8(4) yes
P(3) C(9) C(10) 118.2(4) yes
P(4) C(10) C(9) 115.7(3) yes
P(1) C(11) C(12) 119.2(5) yes
P(1) C(11) C(16) 121.9(5) yes
C(12) C(11) C(16) 118.6(5) yes
C(11) C(12) C(13) 120.5(6) yes
C(12) C(13) C(14) 119.9(6) yes
C(13) C(14) C(15) 120.3(6) yes
C(14) C(15) C(16) 120.3(7) yes
C(11) C(16) C(15) 120.4(6) yes
P(1) C(17) C(18) 118.1(5) yes
P(1) C(17) C(22) 122.9(5) yes
C(18) C(17) C(22) 118.4(5) yes
C(17) C(18) C(19) 120.7(7) yes
C(18) C(19) C(20) 119.6(7) yes
C(19) C(20) C(21) 119.8(6) yes
C(20) C(21) C(22) 121.8(8) yes
C(17) C(22) C(21) 119.6(8) yes
P(2) C(23) C(24) 120.3(5) yes
P(2) C(23) C(28) 121.1(5) yes
C(24) C(23) C(28) 118.4(5) yes
C(23) C(24) C(25) 119.9(7) yes
C(24) C(25) C(26) 120.4(8) yes
C(25) C(26) C(27) 121.0(7) yes
C(26) C(27) C(28) 118.3(7) yes
C(23) C(28) C(27) 122.0(6) yes
P(3) C(29) C(30) 119.8(5) yes
P(3) C(29) C(34) 122.8(4) yes
C(30) C(29) C(34) 117.2(5) yes
C(29) C(30) C(31) 122.5(6) yes
C(30) C(31) C(32) 119.6(5) yes
C(31) C(32) C(33) 119.8(6) yes
C(32) C(33) C(34) 119.8(6) yes
C(29) C(34) C(33) 121.1(5) yes
P(4) C(35) C(36) 123.6(4) yes
P(4) C(35) C(40) 116.6(4) yes
C(36) C(35) C(40) 119.5(5) yes
C(35) C(36) C(37) 120.7(5) yes
C(36) C(37) C(38) 119.0(5) yes
C(37) C(38) C(39) 121.2(6) yes
C(38) C(39) C(40) 119.7(5) yes
C(35) C(40) C(39) 119.9(5) yes
P(4) C(41) C(42) 118.7(4) yes
P(4) C(41) C(46) 121.9(5) yes
C(42) C(41) C(46) 119.2(5) yes
C(41) C(42) C(43) 120.3(6) yes
C(42) C(43) C(44) 119.9(7) yes
C(43) C(44) C(45) 120.3(5) yes
C(44) C(45) C(46) 120.7(6) yes
C(41) C(46) C(45) 119.5(6) yes
Mo(1) C(47) C(48) 70.8(3) yes
Mo(1) C(47) C(51) 70.4(3) yes
C(48) C(47) C(51) 109.2(5) yes
Mo(1) C(48) C(47) 75.0(3) yes
Mo(1) C(48) C(49) 68.5(3) yes
C(47) C(48) C(49) 108.0(5) yes
Mo(1) C(49) C(48) 75.3(4) yes
Mo(1) C(49) C(50) 71.5(4) yes
C(48) C(49) C(50) 106.4(6) yes
Mo(1) C(50) C(49) 71.7(3) yes
Mo(1) C(50) C(51) 75.6(3) yes
C(49) C(50) C(51) 109.1(5) yes
Mo(1) C(51) C(47) 75.0(3) yes
Mo(1) C(51) C(50) 68.8(3) yes
C(47) C(51) C(50) 107.2(6) yes
Ru(1) C(52) C(53) 72.8(4) yes
Ru(1) C(52) C(57) 68.7(4) yes
Ru(1) C(52) C(58) 126.5(5) yes
C(53) C(52) C(57) 119.5(6) yes
C(53) C(52) C(58) 120.5(5) yes
C(57) C(52) C(58) 119.8(6) yes
Ru(1) C(53) C(52) 71.3(4) yes
Ru(1) C(53) C(54) 68.9(4) yes
Ru(1) C(53) C(59) 129.4(5) yes
C(52) C(53) C(54) 120.7(5) yes
C(52) C(53) C(59) 119.6(7) yes
C(54) C(53) C(59) 119.6(6) yes
Ru(1) C(54) C(53) 73.9(4) yes
Ru(1) C(54) C(55) 72.3(4) yes
Ru(1) C(54) C(60) 127.7(6) yes
C(53) C(54) C(55) 119.4(6) yes
C(53) C(54) C(60) 120.4(6) yes
C(55) C(54) C(60) 120.2(7) yes
Ru(1) C(55) C(54) 70.4(4) yes
Ru(1) C(55) C(56) 70.2(4) yes
Ru(1) C(55) C(61) 135.4(6) yes
C(54) C(55) C(56) 120.4(6) yes
C(54) C(55) C(61) 118.0(6) yes
C(56) C(55) C(61) 121.4(6) yes
Ru(1) C(56) C(55) 72.7(4) yes
Ru(1) C(56) C(57) 70.5(4) yes
Ru(1) C(56) C(62) 131.2(5) yes
C(55) C(56) C(57) 119.3(5) yes
C(55) C(56) C(62) 118.8(7) yes
C(57) C(56) C(62) 121.9(6) yes
Ru(1) C(57) C(52) 73.6(4) yes
Ru(1) C(57) C(56) 71.4(4) yes
Ru(1) C(57) C(63) 130.1(5) yes
C(52) C(57) C(56) 120.2(6) yes
C(52) C(57) C(63) 118.2(6) yes
C(56) C(57) C(63) 121.5(5) yes
Cl(7) C(64) Cl(8) 109.1(5) yes
Cl(9) C(65) Cl(11) 97.0(5) yes
Cl(9) C(65) Cl(12) 118.4(6) yes
Cl(10) C(65) Cl(11) 132.9(8) yes
Cl(10) C(65) Cl(12) 138.8(11) yes
Cl(13) C(66) Cl(15) 97.1(4) yes
Cl(14) C(66) Cl(16) 138.4(7) yes
Cl(17) C(67) Cl(18) 106.5(10) yes
Cl(19) C(68) Cl(20) 100.4(14) yes
Cl(21) C(69) Cl(22) 108.1(6) yes
Cl(23) C(70) Cl(24) 108.9(15) yes
P(5) C(71) C(72) 107.0(5) yes
P(6) C(72) C(71) 108.4(4) yes
P(6) C(73) C(74) 122.3(5) yes
P(6) C(73) C(78) 116.5(3) yes
C(74) C(73) C(78) 121.1(5) yes
C(73) C(74) C(75) 120.1(6) yes
C(74) C(75) C(76) 119.3(4) yes
C(75) C(76) C(77) 120.6(5) yes
C(76) C(77) C(78) 120.7(6) yes
P(7) C(78) C(73) 115.6(4) yes
P(7) C(78) C(77) 126.4(4) yes
C(73) C(78) C(77) 118.0(4) yes
P(7) C(79) C(80) 116.3(4) yes
P(8) C(80) C(79) 116.7(4) yes
P(5) C(81) C(82) 118.2(5) yes
P(5) C(81) C(86) 122.9(5) yes
C(82) C(81) C(86) 118.2(5) yes
C(81) C(82) C(83) 121.6(6) yes
C(82) C(83) C(84) 119.4(6) yes
C(83) C(84) C(85) 119.2(6) yes
C(84) C(85) C(86) 121.7(7) yes
C(81) C(86) C(85) 119.8(6) yes
P(5) C(87) C(88) 121.1(6) yes
P(5) C(87) C(92) 120.6(5) yes
C(88) C(87) C(92) 117.6(6) yes
C(87) C(88) C(89) 121.0(8) yes
C(88) C(89) C(90) 119.3(7) yes
C(89) C(90) C(91) 119.7(7) yes
C(90) C(91) C(92) 120.5(9) yes
C(87) C(92) C(91) 121.8(8) yes
P(6) C(93) C(94) 121.1(5) yes
P(6) C(93) C(98) 120.0(5) yes
C(94) C(93) C(98) 118.7(5) yes
C(93) C(94) C(95) 120.1(7) yes
C(94) C(95) C(96) 120.9(8) yes
C(95) C(96) C(97) 119.9(7) yes
C(96) C(97) C(98) 120.2(7) yes
C(93) C(98) C(97) 120.2(7) yes
P(7) C(99) C(100) 119.0(5) yes
P(7) C(99) C(104) 122.6(4) yes
C(100) C(99) C(104) 118.1(5) yes
C(99) C(100) C(101) 120.9(6) yes
C(100) C(101) C(102) 119.9(5) yes
C(101) C(102) C(103) 120.3(6) yes
C(102) C(103) C(104) 120.3(6) yes
C(99) C(104) C(103) 120.4(5) yes
P(8) C(105) C(106) 125.0(4) yes
P(8) C(105) C(110) 117.4(4) yes
C(106) C(105) C(110) 117.3(5) yes
C(105) C(106) C(107) 121.4(5) yes
C(106) C(107) C(108) 120.6(5) yes
C(107) C(108) C(109) 119.6(6) yes
C(108) C(109) C(110) 119.8(5) yes
C(105) C(110) C(109) 121.3(5) yes
P(8) C(111) C(112) 117.8(4) yes
P(8) C(111) C(116) 123.2(5) yes
C(112) C(111) C(116) 118.7(4) yes
C(111) C(112) C(113) 120.6(6) yes
C(112) C(113) C(114) 120.5(6) yes
C(113) C(114) C(115) 119.8(5) yes
C(114) C(115) C(116) 120.1(6) yes
C(111) C(116) C(115) 120.1(6) yes
Mo(2) C(117) C(118) 70.4(3) yes
Mo(2) C(117) C(121) 71.5(3) yes
C(118) C(117) C(121) 109.6(6) yes
Mo(2) C(118) C(117) 74.9(3) yes
Mo(2) C(118) C(119) 69.0(3) yes
C(117) C(118) C(119) 106.7(6) yes
Mo(2) C(119) C(118) 74.9(4) yes
Mo(2) C(119) C(120) 71.9(4) yes
C(118) C(119) C(120) 108.3(6) yes
Mo(2) C(120) C(119) 71.2(4) yes
Mo(2) C(120) C(121) 75.4(4) yes
C(119) C(120) C(121) 106.2(5) yes
Mo(2) C(121) C(117) 74.7(4) yes
Mo(2) C(121) C(120) 68.9(3) yes
C(117) C(121) C(120) 109.1(6) yes
Ru(2) C(122) C(123) 71.0(4) yes
Ru(2) C(122) C(127) 69.3(4) yes
Ru(2) C(122) C(128) 129.3(5) yes
C(123) C(122) C(127) 119.9(6) yes
C(123) C(122) C(128) 121.7(5) yes
C(127) C(122) C(128) 118.3(6) yes
Ru(2) C(123) C(122) 72.7(4) yes
Ru(2) C(123) C(124) 69.2(4) yes
Ru(2) C(123) C(129) 128.6(5) yes
C(122) C(123) C(124) 120.7(5) yes
C(122) C(123) C(129) 120.9(7) yes
C(124) C(123) C(129) 118.3(7) yes
Ru(2) C(124) C(123) 72.4(4) yes
Ru(2) C(124) C(125) 72.5(4) yes
Ru(2) C(124) C(130) 127.3(6) yes
C(123) C(124) C(125) 119.0(6) yes
C(123) C(124) C(130) 119.0(5) yes
C(125) C(124) C(130) 122.0(7) yes
Ru(2) C(125) C(124) 70.4(4) yes
Ru(2) C(125) C(126) 71.8(4) yes
Ru(2) C(125) C(131) 135.2(6) yes
C(124) C(125) C(126) 120.2(6) yes
C(124) C(125) C(131) 120.1(6) yes
C(126) C(125) C(131) 119.4(5) yes
Ru(2) C(126) C(125) 70.0(3) yes
Ru(2) C(126) C(127) 69.9(4) yes
Ru(2) C(126) C(132) 133.8(5) yes
C(125) C(126) C(127) 119.2(5) yes
C(125) C(126) C(132) 118.4(6) yes
C(127) C(126) C(132) 122.4(6) yes
Ru(2) C(127) C(122) 73.4(4) yes
Ru(2) C(127) C(126) 73.1(4) yes
Ru(2) C(127) C(133) 128.8(5) yes
C(122) C(127) C(126) 120.7(6) yes
C(122) C(127) C(133) 119.4(6) yes
C(126) C(127) C(133) 119.8(5) yes
P(1) C(1) H(1) 110.270 no
P(1) C(1) H(2) 110.216 no
C(2) C(1) H(1) 110.294 no
C(2) C(1) H(2) 110.210 no
H(1) C(1) H(2) 109.465 no
P(2) C(2) H(3) 109.723 no
P(2) C(2) H(4) 109.687 no
C(1) C(2) H(3) 109.689 no
C(1) C(2) H(4) 109.647 no
H(3) C(2) H(4) 109.461 no
C(3) C(4) H(5) 119.901 no
C(5) C(4) H(5) 119.989 no
C(4) C(5) H(6) 120.036 no
C(6) C(5) H(6) 119.990 no
C(5) C(6) H(7) 119.907 no
C(7) C(6) H(7) 119.832 no
C(6) C(7) H(8) 120.064 no
C(8) C(7) H(8) 120.013 no
P(3) C(9) H(9) 107.228 no
P(3) C(9) H(10) 107.269 no
C(10) C(9) H(9) 107.231 no
C(10) C(9) H(10) 107.286 no
H(9) C(9) H(10) 109.469 no
P(4) C(10) H(11) 107.901 no
P(4) C(10) H(12) 107.890 no
C(9) C(10) H(11) 107.955 no
C(9) C(10) H(12) 107.871 no
H(11) C(10) H(12) 109.458 no
C(11) C(12) H(13) 119.694 no
C(13) C(12) H(13) 119.792 no
C(12) C(13) H(14) 120.039 no
C(14) C(13) H(14) 120.101 no
C(13) C(14) H(15) 119.818 no
C(15) C(14) H(15) 119.841 no
C(14) C(15) H(16) 119.853 no
C(16) C(15) H(16) 119.855 no
C(11) C(16) H(17) 119.801 no
C(15) C(16) H(17) 119.786 no
C(17) C(18) H(18) 119.675 no
C(19) C(18) H(18) 119.602 no
C(18) C(19) H(19) 120.197 no
C(20) C(19) H(19) 120.221 no
C(19) C(20) H(20) 119.990 no
C(21) C(20) H(20) 120.206 no
C(20) C(21) H(21) 119.005 no
C(22) C(21) H(21) 119.226 no
C(17) C(22) H(22) 120.184 no
C(21) C(22) H(22) 120.185 no
C(23) C(24) H(23) 120.102 no
C(25) C(24) H(23) 120.024 no
C(24) C(25) H(24) 119.850 no
C(26) C(25) H(24) 119.760 no
C(25) C(26) H(25) 119.503 no
C(27) C(26) H(25) 119.479 no
C(26) C(27) H(26) 120.852 no
C(28) C(27) H(26) 120.889 no
C(23) C(28) H(27) 119.058 no
C(27) C(28) H(27) 118.989 no
C(29) C(30) H(28) 118.747 no
C(31) C(30) H(28) 118.731 no
C(30) C(31) H(29) 120.184 no
C(32) C(31) H(29) 120.187 no
C(31) C(32) H(30) 120.114 no
C(33) C(32) H(30) 120.110 no
C(32) C(33) H(31) 120.093 no
C(34) C(33) H(31) 120.105 no
C(29) C(34) H(32) 119.467 no
C(33) C(34) H(32) 119.475 no
C(35) C(36) H(33) 119.639 no
C(37) C(36) H(33) 119.704 no
C(36) C(37) H(34) 120.499 no
C(38) C(37) H(34) 120.523 no
C(37) C(38) H(35) 119.379 no
C(39) C(38) H(35) 119.416 no
C(38) C(39) H(36) 120.171 no
C(40) C(39) H(36) 120.129 no
C(35) C(40) H(37) 119.960 no
C(39) C(40) H(37) 120.092 no
C(41) C(42) H(38) 119.811 no
C(43) C(42) H(38) 119.893 no
C(42) C(43) H(39) 120.058 no
C(44) C(43) H(39) 120.033 no
C(43) C(44) H(40) 119.876 no
C(45) C(44) H(40) 119.790 no
C(44) C(45) H(41) 119.698 no
C(46) C(45) H(41) 119.626 no
C(41) C(46) H(42) 120.258 no
C(45) C(46) H(42) 120.274 no
Mo(1) C(47) H(43) 125.043 no
C(48) C(47) H(43) 125.342 no
C(51) C(47) H(43) 125.459 no
Mo(1) C(48) H(44) 122.085 no
C(47) C(48) H(44) 126.000 no
C(49) C(48) H(44) 125.987 no
Mo(1) C(49) H(45) 118.499 no
C(48) C(49) H(45) 126.751 no
C(50) C(49) H(45) 126.814 no
Mo(1) C(50) H(46) 118.946 no
C(49) C(50) H(46) 125.409 no
C(51) C(50) H(46) 125.475 no
Mo(1) C(51) H(47) 121.513 no
C(47) C(51) H(47) 126.365 no
C(50) C(51) H(47) 126.414 no
C(52) C(58) H(48) 109.338 no
C(52) C(58) H(49) 109.459 no
C(52) C(58) H(50) 109.608 no
H(48) C(58) H(49) 109.471 no
H(48) C(58) H(50) 109.483 no
H(49) C(58) H(50) 109.468 no
C(53) C(59) H(51) 109.462 no
C(53) C(59) H(52) 109.565 no
C(53) C(59) H(53) 109.375 no
H(51) C(59) H(52) 109.476 no
H(51) C(59) H(53) 109.478 no
H(52) C(59) H(53) 109.472 no
C(54) C(60) H(54) 109.367 no
C(54) C(60) H(55) 109.513 no
C(54) C(60) H(56) 109.536 no
H(54) C(60) H(55) 109.464 no
H(54) C(60) H(56) 109.470 no
H(55) C(60) H(56) 109.478 no
C(55) C(61) H(57) 109.378 no
C(55) C(61) H(58) 109.495 no
C(55) C(61) H(59) 109.544 no
H(57) C(61) H(58) 109.465 no
H(57) C(61) H(59) 109.482 no
H(58) C(61) H(59) 109.464 no
C(56) C(62) H(60) 109.525 no
C(56) C(62) H(61) 109.413 no
C(56) C(62) H(62) 109.476 no
H(60) C(62) H(61) 109.468 no
H(60) C(62) H(62) 109.480 no
H(61) C(62) H(62) 109.466 no
C(57) C(63) H(63) 109.312 no
C(57) C(63) H(64) 109.999 no
C(57) C(63) H(65) 109.094 no
H(63) C(63) H(64) 109.474 no
H(63) C(63) H(65) 109.484 no
H(64) C(63) H(65) 109.463 no
Cl(7) C(64) H(69) 109.574 no
Cl(7) C(64) H(70) 109.610 no
Cl(8) C(64) H(69) 109.524 no
Cl(8) C(64) H(70) 109.579 no
H(69) C(64) H(70) 109.465 no
P(5) C(71) H(71) 110.032 no
P(5) C(71) H(72) 110.140 no
C(72) C(71) H(71) 110.028 no
C(72) C(71) H(72) 110.145 no
H(71) C(71) H(72) 109.465 no
P(6) C(72) H(73) 109.711 no
P(6) C(72) H(74) 109.718 no
C(71) C(72) H(73) 109.709 no
C(71) C(72) H(74) 109.791 no
H(73) C(72) H(74) 109.462 no
C(73) C(74) H(75) 119.991 no
C(75) C(74) H(75) 119.924 no
C(74) C(75) H(76) 120.377 no
C(76) C(75) H(76) 120.348 no
C(75) C(76) H(77) 119.690 no
C(77) C(76) H(77) 119.673 no
C(76) C(77) H(78) 119.662 no
C(78) C(77) H(78) 119.650 no
P(7) C(79) H(79) 107.752 no
P(7) C(79) H(80) 107.758 no
C(80) C(79) H(79) 107.756 no
C(80) C(79) H(80) 107.749 no
H(79) C(79) H(80) 109.453 no
P(8) C(80) H(81) 107.652 no
P(8) C(80) H(82) 107.631 no
C(79) C(80) H(81) 107.592 no
C(79) C(80) H(82) 107.627 no
H(81) C(80) H(82) 109.458 no
C(81) C(82) H(83) 119.182 no
C(83) C(82) H(83) 119.214 no
C(82) C(83) H(84) 120.373 no
C(84) C(83) H(84) 120.242 no
C(83) C(84) H(85) 120.468 no
C(85) C(84) H(85) 120.379 no
C(84) C(85) H(86) 119.141 no
C(86) C(85) H(86) 119.172 no
C(81) C(86) H(87) 120.087 no
C(85) C(86) H(87) 120.066 no
C(87) C(88) H(88) 119.478 no
C(89) C(88) H(88) 119.501 no
C(88) C(89) H(89) 120.311 no
C(90) C(89) H(89) 120.395 no
C(89) C(90) H(90) 120.076 no
C(91) C(90) H(90) 120.217 no
C(90) C(91) H(91) 119.787 no
C(92) C(91) H(91) 119.689 no
C(87) C(92) H(92) 119.063 no
C(91) C(92) H(92) 119.153 no
C(93) C(94) H(93) 119.967 no
C(95) C(94) H(93) 119.899 no
C(94) C(95) H(94) 119.563 no
C(96) C(95) H(94) 119.520 no
C(95) C(96) H(95) 120.024 no
C(97) C(96) H(95) 120.102 no
C(96) C(97) H(96) 119.870 no
C(98) C(97) H(96) 119.968 no
C(93) C(98) H(97) 119.948 no
C(97) C(98) H(97) 119.884 no
C(99) C(100) H(98) 119.566 no
C(101) C(100) H(98) 119.557 no
C(100) C(101) H(99) 120.057 no
C(102) C(101) H(99) 120.014 no
C(101) C(102) H(100) 119.877 no
C(103) C(102) H(100) 119.836 no
C(102) C(103) H(101) 119.832 no
C(104) C(103) H(101) 119.837 no
C(99) C(104) H(102) 119.828 no
C(103) C(104) H(102) 119.760 no
C(105) C(106) H(103) 119.292 no
C(107) C(106) H(103) 119.328 no
C(106) C(107) H(104) 119.722 no
C(108) C(107) H(104) 119.715 no
C(107) C(108) H(105) 120.247 no
C(109) C(108) H(105) 120.159 no
C(108) C(109) H(106) 120.134 no
C(110) C(109) H(106) 120.099 no
C(105) C(110) H(107) 119.362 no
C(109) C(110) H(107) 119.328 no
C(111) C(112) H(108) 119.746 no
C(113) C(112) H(108) 119.656 no
C(112) C(113) H(109) 119.740 no
C(114) C(113) H(109) 119.744 no
C(113) C(114) H(110) 120.033 no
C(115) C(114) H(110) 120.126 no
C(114) C(115) H(111) 119.872 no
C(116) C(115) H(111) 120.043 no
C(111) C(116) H(112) 119.984 no
C(115) C(116) H(112) 119.924 no
Mo(2) C(117) H(113) 124.522 no
C(118) C(117) H(113) 125.249 no
C(121) C(117) H(113) 125.169 no
Mo(2) C(118) H(114) 121.078 no
C(117) C(118) H(114) 126.684 no
C(119) C(118) H(114) 126.619 no
Mo(2) C(119) H(115) 119.316 no
C(118) C(119) H(115) 125.866 no
C(120) C(119) H(115) 125.789 no
Mo(2) C(120) H(116) 118.572 no
C(119) C(120) H(116) 126.835 no
C(121) C(120) H(116) 126.920 no
Mo(2) C(121) H(117) 122.628 no
C(117) C(121) H(117) 125.516 no
C(120) C(121) H(117) 125.374 no
C(122) C(128) H(118) 109.595 no
C(122) C(128) H(119) 109.342 no
C(122) C(128) H(120) 109.477 no
H(118) C(128) H(119) 109.472 no
H(118) C(128) H(120) 109.465 no
H(119) C(128) H(120) 109.476 no
C(123) C(129) H(121) 109.463 no
C(123) C(129) H(122) 109.425 no
C(123) C(129) H(123) 109.525 no
H(121) C(129) H(122) 109.471 no
H(121) C(129) H(123) 109.473 no
H(122) C(129) H(123) 109.470 no
C(124) C(130) H(124) 109.503 no
C(124) C(130) H(125) 109.422 no
C(124) C(130) H(126) 109.488 no
H(124) C(130) H(125) 109.467 no
H(124) C(130) H(126) 109.477 no
H(125) C(130) H(126) 109.471 no
C(125) C(131) H(127) 109.459 no
C(125) C(131) H(128) 109.507 no
C(125) C(131) H(129) 109.443 no
H(127) C(131) H(128) 109.472 no
H(127) C(131) H(129) 109.476 no
H(128) C(131) H(129) 109.471 no
C(126) C(132) H(130) 109.594 no
C(126) C(132) H(131) 109.278 no
C(126) C(132) H(132) 109.530 no
H(130) C(132) H(131) 109.478 no
H(130) C(132) H(132) 109.476 no
H(131) C(132) H(132) 109.470 no
C(127) C(133) H(133) 109.516 no
C(127) C(133) H(134) 109.937 no
C(127) C(133) H(135) 108.952 no
H(133) C(133) H(134) 109.472 no
H(133) C(133) H(135) 109.467 no
H(134) C(133) H(135) 109.482 no

loop_
_geom_bond_atom_site_label_1
_geom_bond_atom_site_label_2
_geom_bond_distance
_geom_bond_publ_flag
Ru(1) Cl(2) 2.4214(19) yes
Ru(1) Cl(3) 2.4297(19) yes
Ru(1) P(4) 2.376(2) yes
Ru(1) C(52) 2.266(7) yes
Ru(1) C(53) 2.286(6) yes
Ru(1) C(54) 2.220(6) yes
Ru(1) C(55) 2.245(7) yes
Ru(1) C(56) 2.213(6) yes
Ru(1) C(57) 2.201(7) yes
Ru(2) Cl(5) 2.4147(19) yes
Ru(2) Cl(6) 2.4216(19) yes
Ru(2) P(8) 2.372(2) yes
Ru(2) C(122) 2.268(8) yes
Ru(2) C(123) 2.246(6) yes
Ru(2) C(124) 2.202(6) yes
Ru(2) C(125) 2.230(6) yes
Ru(2) C(126) 2.254(6) yes
Ru(2) C(127) 2.213(7) yes
Mo(1) Cl(1) 2.544(2) yes
Mo(1) P(1) 2.450(2) yes
Mo(1) P(2) 2.3843(17) yes
Mo(1) P(3) 2.443(2) yes
Mo(1) C(47) 2.407(5) yes
Mo(1) C(48) 2.353(5) yes
Mo(1) C(49) 2.264(6) yes
Mo(1) C(50) 2.260(6) yes
Mo(1) C(51) 2.348(6) yes
Mo(2) Cl(4) 2.552(2) yes
Mo(2) P(5) 2.447(2) yes
Mo(2) P(6) 2.3899(16) yes
Mo(2) P(7) 2.447(2) yes
Mo(2) C(117) 2.409(5) yes
Mo(2) C(118) 2.351(6) yes
Mo(2) C(119) 2.274(6) yes
Mo(2) C(120) 2.283(6) yes
Mo(2) C(121) 2.369(6) yes
Cl(7) C(64) 1.875(11) yes
Cl(8) C(64) 1.745(8) yes
Cl(9) C(65) 1.780(10) yes
Cl(10) C(65) 1.304(19) yes
Cl(11) C(65) 1.966(12) yes
Cl(12) C(65) 1.512(15) yes
Cl(13) C(66) 1.857(9) yes
Cl(14) C(66) 1.603(14) yes
Cl(15) C(66) 1.839(8) yes
Cl(16) C(66) 1.580(14) yes
Cl(17) C(67) 1.717(18) yes
Cl(18) C(67) 1.82(3) yes
Cl(19) C(68) 1.98(4) yes
Cl(20) C(68) 1.78(4) yes
Cl(21) C(69) 1.792(11) yes
Cl(22) C(69) 1.784(14) yes
Cl(23) C(70) 1.76(4) yes
Cl(24) C(70) 1.78(5) yes
P(1) C(1) 1.840(6) yes
P(1) C(11) 1.851(5) yes
P(1) C(17) 1.843(5) yes
P(2) C(2) 1.866(6) yes
P(2) C(3) 1.827(5) yes
P(2) C(23) 1.855(6) yes
P(3) C(8) 1.851(4) yes
P(3) C(9) 1.858(5) yes
P(3) C(29) 1.841(6) yes
P(4) C(10) 1.854(5) yes
P(4) C(35) 1.854(6) yes
P(4) C(41) 1.845(5) yes
P(5) C(71) 1.851(6) yes
P(5) C(81) 1.846(6) yes
P(5) C(87) 1.833(6) yes
P(6) C(72) 1.848(6) yes
P(6) C(73) 1.834(6) yes
P(6) C(93) 1.857(6) yes
P(7) C(78) 1.845(4) yes
P(7) C(79) 1.864(6) yes
P(7) C(99) 1.844(6) yes
P(8) C(80) 1.848(6) yes
P(8) C(105) 1.834(6) yes
P(8) C(111) 1.824(5) yes
C(1) C(2) 1.544(7) yes
C(3) C(4) 1.418(6) yes
C(3) C(8) 1.407(8) yes
C(4) C(5) 1.387(8) yes
C(5) C(6) 1.406(9) yes
C(6) C(7) 1.408(6) yes
C(7) C(8) 1.399(7) yes
C(9) C(10) 1.530(7) yes
C(11) C(12) 1.383(8) yes
C(11) C(16) 1.416(9) yes
C(12) C(13) 1.404(8) yes
C(13) C(14) 1.386(10) yes
C(14) C(15) 1.373(10) yes
C(15) C(16) 1.387(8) yes
C(17) C(18) 1.409(9) yes
C(17) C(22) 1.365(11) yes
C(18) C(19) 1.419(8) yes
C(19) C(20) 1.361(11) yes
C(20) C(21) 1.360(12) yes
C(21) C(22) 1.420(9) yes
C(23) C(24) 1.408(9) yes
C(23) C(28) 1.407(9) yes
C(24) C(25) 1.398(9) yes
C(25) C(26) 1.377(12) yes
C(26) C(27) 1.409(12) yes
C(27) C(28) 1.383(8) yes
C(29) C(30) 1.395(7) yes
C(29) C(34) 1.408(8) yes
C(30) C(31) 1.388(9) yes
C(31) C(32) 1.393(9) yes
C(32) C(33) 1.395(8) yes
C(33) C(34) 1.408(9) yes
C(35) C(36) 1.406(7) yes
C(35) C(40) 1.406(7) yes
C(36) C(37) 1.394(9) yes
C(37) C(38) 1.388(8) yes
C(38) C(39) 1.403(9) yes
C(39) C(40) 1.385(9) yes
C(41) C(42) 1.406(9) yes
C(41) C(46) 1.410(8) yes
C(42) C(43) 1.398(7) yes
C(43) C(44) 1.386(9) yes
C(44) C(45) 1.386(10) yes
C(45) C(46) 1.397(7) yes
C(47) C(48) 1.401(10) yes
C(47) C(51) 1.416(8) yes
C(48) C(49) 1.436(8) yes
C(49) C(50) 1.428(9) yes
C(50) C(51) 1.408(9) yes
C(52) C(53) 1.401(9) yes
C(52) C(57) 1.444(7) yes
C(52) C(58) 1.513(11) yes
C(53) C(54) 1.439(10) yes
C(53) C(59) 1.504(8) yes
C(54) C(55) 1.428(8) yes
C(54) C(60) 1.531(10) yes
C(55) C(56) 1.419(9) yes
C(55) C(61) 1.530(12) yes
C(56) C(57) 1.439(10) yes
C(56) C(62) 1.518(8) yes
C(57) C(63) 1.521(10) yes
C(71) C(72) 1.531(8) yes
C(73) C(74) 1.388(6) yes
C(73) C(78) 1.406(8) yes
C(74) C(75) 1.393(8) yes
C(75) C(76) 1.385(9) yes
C(76) C(77) 1.396(6) yes
C(77) C(78) 1.391(7) yes
C(79) C(80) 1.530(8) yes
C(81) C(82) 1.398(9) yes
C(81) C(86) 1.392(9) yes
C(82) C(83) 1.395(8) yes
C(83) C(84) 1.384(10) yes
C(84) C(85) 1.385(10) yes
C(85) C(86) 1.387(9) yes
C(87) C(88) 1.379(10) yes
C(87) C(92) 1.398(12) yes
C(88) C(89) 1.404(10) yes
C(89) C(90) 1.417(14) yes
C(90) C(91) 1.339(12) yes
C(91) C(92) 1.392(10) yes
C(93) C(94) 1.407(10) yes
C(93) C(98) 1.412(9) yes
C(94) C(95) 1.390(9) yes
C(95) C(96) 1.377(12) yes
C(96) C(97) 1.398(12) yes
C(97) C(98) 1.392(9) yes
C(99) C(100) 1.407(7) yes
C(99) C(104) 1.408(8) yes
C(100) C(101) 1.404(9) yes
C(101) C(102) 1.376(9) yes
C(102) C(103) 1.394(8) yes
C(103) C(104) 1.396(9) yes
C(105) C(106) 1.399(7) yes
C(105) C(110) 1.416(7) yes
C(106) C(107) 1.395(9) yes
C(107) C(108) 1.377(8) yes
C(108) C(109) 1.407(9) yes
C(109) C(110) 1.389(9) yes
C(111) C(112) 1.392(9) yes
C(111) C(116) 1.413(8) yes
C(112) C(113) 1.399(7) yes
C(113) C(114) 1.372(9) yes
C(114) C(115) 1.403(10) yes
C(115) C(116) 1.393(7) yes
C(117) C(118) 1.418(10) yes
C(117) C(121) 1.392(8) yes
C(118) C(119) 1.436(8) yes
C(119) C(120) 1.444(10) yes
C(120) C(121) 1.429(9) yes
C(122) C(123) 1.405(10) yes
C(122) C(127) 1.436(7) yes
C(122) C(128) 1.523(11) yes
C(123) C(124) 1.464(10) yes
C(123) C(129) 1.543(8) yes
C(124) C(125) 1.413(7) yes
C(124) C(130) 1.477(10) yes
C(125) C(126) 1.466(9) yes
C(125) C(131) 1.509(11) yes
C(126) C(127) 1.416(9) yes
C(126) C(132) 1.511(7) yes
C(127) C(133) 1.506(10) yes
C(1) H(1) 0.950 no
C(1) H(2) 0.950 no
C(2) H(3) 0.950 no
C(2) H(4) 0.950 no
C(4) H(5) 0.950 no
C(5) H(6) 0.950 no
C(6) H(7) 0.950 no
C(7) H(8) 0.950 no
C(9) H(9) 0.950 no
C(9) H(10) 0.950 no
C(10) H(11) 0.950 no
C(10) H(12) 0.950 no
C(12) H(13) 0.950 no
C(13) H(14) 0.950 no
C(14) H(15) 0.950 no
C(15) H(16) 0.950 no
C(16) H(17) 0.950 no
C(18) H(18) 0.950 no
C(19) H(19) 0.950 no
C(20) H(20) 0.950 no
C(21) H(21) 0.950 no
C(22) H(22) 0.950 no
C(24) H(23) 0.950 no
C(25) H(24) 0.950 no
C(26) H(25) 0.950 no
C(27) H(26) 0.950 no
C(28) H(27) 0.950 no
C(30) H(28) 0.950 no
C(31) H(29) 0.950 no
C(32) H(30) 0.950 no
C(33) H(31) 0.950 no
C(34) H(32) 0.950 no
C(36) H(33) 0.950 no
C(37) H(34) 0.950 no
C(38) H(35) 0.950 no
C(39) H(36) 0.950 no
C(40) H(37) 0.950 no
C(42) H(38) 0.950 no
C(43) H(39) 0.950 no
C(44) H(40) 0.950 no
C(45) H(41) 0.950 no
C(46) H(42) 0.950 no
C(47) H(43) 0.950 no
C(48) H(44) 0.950 no
C(49) H(45) 0.950 no
C(50) H(46) 0.950 no
C(51) H(47) 0.950 no
C(58) H(48) 0.950 no
C(58) H(49) 0.950 no
C(58) H(50) 0.950 no
C(59) H(51) 0.950 no
C(59) H(52) 0.950 no
C(59) H(53) 0.950 no
C(60) H(54) 0.950 no
C(60) H(55) 0.950 no
C(60) H(56) 0.950 no
C(61) H(57) 0.950 no
C(61) H(58) 0.950 no
C(61) H(59) 0.950 no
C(62) H(60) 0.950 no
C(62) H(61) 0.950 no
C(62) H(62) 0.950 no
C(63) H(63) 0.950 no
C(63) H(64) 0.950 no
C(63) H(65) 0.950 no
C(64) H(69) 0.950 no
C(64) H(70) 0.950 no
C(71) H(71) 0.950 no
C(71) H(72) 0.950 no
C(72) H(73) 0.950 no
C(72) H(74) 0.950 no
C(74) H(75) 0.950 no
C(75) H(76) 0.950 no
C(76) H(77) 0.950 no
C(77) H(78) 0.950 no
C(79) H(79) 0.950 no
C(79) H(80) 0.950 no
C(80) H(81) 0.950 no
C(80) H(82) 0.950 no
C(82) H(83) 0.950 no
C(83) H(84) 0.950 no
C(84) H(85) 0.950 no
C(85) H(86) 0.950 no
C(86) H(87) 0.950 no
C(88) H(88) 0.950 no
C(89) H(89) 0.950 no
C(90) H(90) 0.950 no
C(91) H(91) 0.950 no
C(92) H(92) 0.950 no
C(94) H(93) 0.950 no
C(95) H(94) 0.950 no
C(96) H(95) 0.950 no
C(97) H(96) 0.950 no
C(98) H(97) 0.950 no
C(100) H(98) 0.950 no
C(101) H(99) 0.950 no
C(102) H(100) 0.950 no
C(103) H(101) 0.950 no
C(104) H(102) 0.950 no
C(106) H(103) 0.950 no
C(107) H(104) 0.950 no
C(108) H(105) 0.950 no
C(109) H(106) 0.950 no
C(110) H(107) 0.950 no
C(112) H(108) 0.950 no
C(113) H(109) 0.950 no
C(114) H(110) 0.950 no
C(115) H(111) 0.950 no
C(116) H(112) 0.950 no
C(117) H(113) 0.950 no
C(118) H(114) 0.950 no
C(119) H(115) 0.950 no
C(120) H(116) 0.950 no
C(121) H(117) 0.950 no
C(128) H(118) 0.950 no
C(128) H(119) 0.950 no
C(128) H(120) 0.950 no
C(129) H(121) 0.950 no
C(129) H(122) 0.950 no
C(129) H(123) 0.950 no
C(130) H(124) 0.950 no
C(130) H(125) 0.950 no
C(130) H(126) 0.950 no
C(131) H(127) 0.950 no
C(131) H(128) 0.950 no
C(131) H(129) 0.950 no
C(132) H(130) 0.950 no
C(132) H(131) 0.950 no
C(132) H(132) 0.950 no
C(133) H(133) 0.950 no
C(133) H(134) 0.950 no
C(133) H(135) 0.950 no
